data_4037284
loop_
_publ_author_name
'Jones, Bradley R.'
'Abrams, M. Leigh'
'Landis, Clark R.'
'May, Scott A.'
'Campbell, Alison N.'
'Martinelli, Joseph R.'
'Calvin, Joel R.'

_publ_section_title
;
 Scalable Synthesis of Enantiopure Bis-3,4-diazaphospholane Ligands for
 Asymmetric Catalysis.
;
_journal_issue 23
_journal_name_full 'The Journal of organic chemistry'
_journal_page_first 11965
_journal_page_last 11970
_journal_paper_doi 10.1021/acs.joc.6b01915
_journal_volume 81
_journal_year 2016
_chemical_formula_moiety 'C46 H32 N4 O12 P2, 3.5(C10 H16 N O), 0.25(C20 H32 N2 O2.52), 8.06(O)'
_chemical_formula_sum 'C86 H96 N8 O24.21 P2'
_chemical_formula_weight 1690.99
_space_group_crystal_system orthorhombic
_space_group_IT_number 19
_space_group_name_Hall 'P 2ac 2ab'
_space_group_name_H-M_alt 'P 21 21 21'
_atom_sites_solution_hydrogens geom
_atom_sites_solution_primary direct
_audit_creation_date 2014-06-12
_audit_creation_method
;
Olex2 1.2-beta
(compiled 2014.05.21 svn.r2940 for OlexSys, GUI svn.r4846)
;
_cell_angle_alpha 90
_cell_angle_beta 90
_cell_angle_gamma 90
_cell_formula_units_Z 8
_cell_length_a 19.2424(6)
_cell_length_b 19.6060(7)
_cell_length_c 50.4378(16)
_cell_measurement_reflns_used 9813
_cell_measurement_temperature 100
_cell_measurement_theta_min 2.418
_cell_volume 19028.5(11)
_computing_cell_refinement 'SAINT+ Ver. 8.34A (Bruker-AXS, 2013)'
_computing_data_collection 'APEX2 Ver. 2013.12-0 (Bruker-AXS, 2013)'
_computing_data_reduction 'SAINT+ Ver. 8.34A (Bruker-AXS, 2013)'
_computing_molecular_graphics 'SHELXTL (Sheldrick, 2008-2013)'
_computing_publication_material 'SHELXTL (Sheldrick, 2008-2013)'
_computing_structure_refinement 'SHELXTL (Sheldrick, 2008-2013)'
_computing_structure_solution 'SHELXTL (Sheldrick, 2008-2013)'
_diffrn_ambient_temperature 100
_diffrn_detector_area_resol_mean 10.24
_diffrn_detector_type 'CMOS area detector'
_diffrn_measured_fraction_theta_full 0.991
_diffrn_measured_fraction_theta_max 0.976
_diffrn_measurement_device '4-circle diffractometer'
_diffrn_measurement_device_type 'Bruker D8 VENTURE diffractometer'
_diffrn_measurement_method '0.2\ \w and 0.2\ \f scans'
_diffrn_radiation_collimation 'focusing mirrors'
_diffrn_radiation_monochromator 'multilayer mirror optics'
_diffrn_radiation_probe x-ray
_diffrn_radiation_type CuK\a
_diffrn_radiation_wavelength 1.54178
_diffrn_reflns_av_R_equivalents 0.0382
_diffrn_reflns_av_unetI/netI 0.0325
_diffrn_reflns_Laue_measured_fraction_full 0.991
_diffrn_reflns_Laue_measured_fraction_max 0.976
_diffrn_reflns_limit_h_max 23
_diffrn_reflns_limit_h_min -23
_diffrn_reflns_limit_k_max 24
_diffrn_reflns_limit_k_min -18
_diffrn_reflns_limit_l_max 61
_diffrn_reflns_limit_l_min -61
_diffrn_reflns_number 127871
_diffrn_reflns_point_group_measured_fraction_full 0.994
_diffrn_reflns_point_group_measured_fraction_max 0.978
_diffrn_reflns_theta_full 67.000
_diffrn_reflns_theta_max 72.655
_diffrn_reflns_theta_min 2.418
_diffrn_source 'microfocus sealed X-ray tube'
_diffrn_source_type 'Incoatec I\ms HB'
_exptl_absorpt_coefficient_mu 1.022
_exptl_absorpt_correction_T_max 0.7536
_exptl_absorpt_correction_T_min 0.6620
_exptl_absorpt_correction_type multi-scan
_exptl_absorpt_process_details
;
SADABS-2012/1 (Bruker,2012) was used for absorption correction.
wR2(int) was 0.0851 before and 0.0554 after correction.
The Ratio of minimum to maximum transmission is 0.8785.
The \l/2 correction factor is Not present.
;
_exptl_crystal_density_diffrn 1.181
_exptl_crystal_density_method 'not measured'
_exptl_crystal_F_000 7133
_exptl_crystal_size_max 0.4
_exptl_crystal_size_mid 0.3
_exptl_crystal_size_min 0.2
_refine_diff_density_max 1.202
_refine_diff_density_min -0.850
_refine_diff_density_rms 0.154
_refine_ls_abs_structure_details
;
 Refined as an inversion twin.
;
_refine_ls_abs_structure_Flack 0.03(5)
_refine_ls_extinction_method none
_refine_ls_goodness_of_fit_ref 1.010
_refine_ls_hydrogen_treatment constr
_refine_ls_matrix_type full
_refine_ls_number_parameters 1550
_refine_ls_number_reflns 35688
_refine_ls_number_restraints 85
_refine_ls_restrained_S_all 1.012
_refine_ls_R_factor_all 0.1688
_refine_ls_R_factor_gt 0.1501
_refine_ls_shift/su_max 0.002
_refine_ls_shift/su_mean 0.000
_refine_ls_structure_factor_coef Fsqd
_refine_ls_weighting_details 'w=1/[\s^2^(Fo^2^)+(0.4500P)^2^] where P=(Fo^2^+2Fc^2^)/3'
_refine_ls_weighting_scheme calc
_refine_ls_wR_factor_gt 0.4166
_refine_ls_wR_factor_ref 0.4728
_reflns_Friedel_coverage 0.868
_reflns_Friedel_fraction_full 0.996
_reflns_Friedel_fraction_max 0.981
_reflns_number_gt 27586
_reflns_number_total 35688
_reflns_threshold_expression 'I > 2\s(I)'
_cod_data_source_file jo6b01915_si_001.cif
_cod_data_source_block landis48
_cod_database_code 4037284
_shelxl_version_number 2014-2
_shelx_space_group_comment
;
The symmetry employed for this shelxl refinement is uniquely defined
by the following loop, which should always be used as a source of
symmetry information in preference to the above space-group names.
They are only intended as comments.
;
_shelx_estimated_absorpt_t_max 0.822
_shelx_estimated_absorpt_t_min 0.685
_olex2_refinement_description
;
1. Fixed Uiso
 At 1.2 times of:
  All C(H) groups, All C(H,H) groups, All N(H,H) groups
 At 1.5 times of:
  All C(H,H,H) groups, All O(H) groups
2. Restrained distances
 C54A-C55A
 1.54 with sigma of 0.02
 C20-O5 \\sim C20-O6 \\sim C20-O5C \\sim C20-O6C \\sim C20A-O5A \\sim C20A-O6A
\\sim C20A-O5B \\sim C20A-O6B
 with sigma of 0.002
 O5-O6 \\sim O5C-O6C \\sim O5B-O6B \\sim O5A-O6A
 with sigma of 0.004
3. Uiso/Uaniso restraints and constraints
Uiso(C52F) = Uiso(C47F) = Uiso(C48F) = Uiso(C50F) = Uiso(C51F) = Uiso(C49F)
Uanis(C51B) = Uanis(C52B) = Uanis(C48B) = Uanis(C49B) = Uanis(C47B) =
Uanis(C50B)
Uiso(C52D) = Uiso(C51D) = Uiso(C50D) = Uiso(C48D) = Uiso(C49D) = Uiso(C47D)
Uiso(C47A) = Uiso(C48A) = Uiso(C49A) = Uiso(C50A) = Uiso(C51A) = Uiso(C52A)
4. Same fragment restrains
{P2, N3, C27, O7C, O8C, C28C, C29C, C30C, C31C, C32C, C33C, C34C}
as
{P2, N3, C27, O7, O8, C28, C29, C30, C31, C32, C33, C34}
{P2A, N3A, C27A, O7B, O8B, C28B, C29B, C30B, C31B, C32B, C33B, C34B}
as
{P2A, N3A, C27A, O7A, O8A, C28A, C29A, C30A, C31A, C32A, C33A, C34A}
5. Others
 Uiso(O14)=Uiso(O15)=Uiso(O16)=Uiso(O17)=Uiso(O18)=Uiso(O19)=Uiso(O20)=
 Uiso(O21)=Uiso(O22)=Uiso(O23)=Uiso(O24)=Uiso(O25)=Uiso(O26)=Uiso(O27)=
 Uiso(O28)=Uiso(O30)=Uiso(O31)=Uiso(O32)=Uiso(O33)=Uiso(O34)=Uiso(O35)=
 Uiso(O36)=Uiso(O37)=Uiso(O38)=Uiso(O39)=Uiso(O40)=Uiso(O41)=Uiso(O42)=FVAR(1)
 Fixed Sof: H27(0.5) H27A(0.5) O7(0.5) O8(0.5) C28(0.5) C29(0.5) H29(0.5)
 C30(0.5) H30(0.5) C31(0.5) H31(0.5) C32(0.5) H32(0.5) C33(0.5) C34(0.5)
 O7C(0.5) O8C(0.5) C28C(0.5) C29C(0.5) H29C(0.5) C30C(0.5) H30C(0.5) C31C(0.5)
 H31C(0.5) C32C(0.5) H32C(0.5) C33C(0.5) C34C(0.5) O5(0.5) O6(0.5) O5C(0.5)
 O6C(0.5) H27B(0.5) H27C(0.5) O7A(0.5) O8A(0.5) C28A(0.5) C29A(0.5) H29A(0.5)
 C30A(0.5) H30A(0.5) C31A(0.5) H31A(0.5) C32A(0.5) H32A(0.5) C33A(0.5)
 C34A(0.5) O7B(0.5) O8B(0.5) C28B(0.5) C29B(0.5) H29B(0.5) C30B(0.5) H30B(0.5)
 C31B(0.5) H31B(0.5) C32B(0.5) H32B(0.5) C33B(0.5) C34B(0.5) O5A(0.5) O6A(0.5)
 O5B(0.5) O6B(0.5)
6.a Ternary CH refined with riding coordinates:
 C27(H27), C27(H27A), C1(H1), C13(H13), C39(H39), C27A(H27B), C27A(H27C),
 C1A(H1A), C13A(H13A), C39A(H39A), C53G(H53G), C54G(H54G), C53E(H53E),
 C54E(H54E), C53D(H53D), C54D(H54D), C53(H53), C54(H54), C53F(H53F), C54F(H54F),
  C53A(H53A), C54A(H54A), C53B(H53B), C54B(H54B), C53C(H53C), C54C(H54C)
6.b Secondary CH2 refined with riding coordinates:
 C10(H10A,H10B), C11(H11A,H11B), C36(H36A,H36B), C37(H37A,H37B), C10A(H10C,
 H10D), C11A(H11C,H11D), C36A(H36C,H36D), C37A(H37C,H37D), N5G(H5GA,H5GB),
 N5E(H5EA,H5EB), N5D(H5DA,H5DB), N5(H5B,H5C), N5F(H5FA,H5FB), N5A(H5AA,H5AB),
 N5B(H5BA,H5BB), N5C(H5CA,H5CB)
6.c Me refined with riding coordinates:
 C55G(H55A,H55B,H55C), C56G(H56A,H56B,H56C), C55E(H55D,H55E,H55F), C56E(H56D,
 H56E,H56F), C55D(H55G,H55H,H55I), C56D(H56G,H56H,H56I), C55(H55J,H55K,H55L),
 C56(H56J,H56K,H56L), C55F(H55M,H55N,H55O), C56F(H56M,H56N,H56O), C55A(H55P,
 H55Q,H55R), C56A(H56P,H56Q,H56R), C55B(H55S,H55T,H55U), C56B(H56S,H56T,H56U),
 C55C(H55V,H55W,H55X), C56C(H56V,H56W,H56X)
6.d Aromatic/amide H refined with riding coordinates:
 C29(H29), C30(H30), C31(H31), C32(H32), C29C(H29C), C30C(H30C), C31C(H31C),
 C32C(H32C), C3(H3), C4(H4), C5(H5), C6(H6), C15(H15), C16(H16), C17(H17),
 C18(H18), C22(H22), C23(H23), C24(H24), C25(H25), C41(H41), C42(H42), C43(H43),
  C44(H44), C29A(H29A), C30A(H30A), C31A(H31A), C32A(H32A), C29B(H29B),
 C30B(H30B), C31B(H31B), C32B(H32B), C3A(H3A), C4A(H4A), C5A(H5A), C6A(H6A),
 C15A(H15A), C16A(H16A), C17A(H17A), C18A(H18A), C22A(H22A), C23A(H23A),
 C24A(H24A), C25A(H25A), C41A(H41A), C42A(H42A), C43A(H43A), C44A(H44A),
 C47G(H47G), C48G(H48G), C49G(H49G), C50G(H50G), C51G(H51G), C47E(H47E),
 C48E(H48E), C49E(H49E), C50E(H50E), C51E(H51E), C47D(H47D), C48D(H48D),
 C49D(H49D), C50D(H50D), C51D(H51D), C47(H47), C48(H48), C49(H49), C50(H50),
 C51(H51), C47F(H47F), C48F(H48F), C49F(H49F), C50F(H50F), C51F(H51F),
 C47A(H47A), C48A(H48A), C49A(H49A), C50A(H50A), C51A(H51A), C47B(H47B),
 C48B(H48B), C49B(H49B), C50B(H50B), C51B(H51B), C47C(H47C), C48C(H48C),
 C49C(H49C), C50C(H50C), C51C(H51C)
6.e Fitted hexagon refined as free rotating group:
 C28(C29,C30,C31,C32,C33), C28C(C29C,C30C,C31C,C32C,C33C), C2(C3,C4,C5,C6,C7),
 C14(C15,C16,C17,C18,C19), C40(C41,C42,C43,C44,C45), C28A(C29A,C30A,C31A,C32A,
 C33A), C28B(C29B,C30B,C31B,C32B,C33B), C2A(C3A,C4A,C5A,C6A,C7A), C14A(C15A,
 C16A,C17A,C18A,C19A), C40A(C41A,C42A,C43A,C44A,C45A), C47G(C48G,C49G,C50G,C51G,
 C52G), C47E(C48E,C49E,C50E,C51E,C52E), C47D(C48D,C49D,C50D,C51D,C52D), C47(C48,
 C49,C50,C51,C52), C47F(C48F,C49F,C50F,C51F,C52F), C47A(C48A,C49A,C50A,C51A,
 C52A), C47B(C48B,C49B,C50B,C51B,C52B), C47C(C48C,C49C,C50C,C51C,C52C)
6.f Idealised tetrahedral OH refined as rotating group:
 O13G(H13G), O13E(H13E), O13D(H13D), O13(H13B), O13F(H13F), O13A(H13C),
 O13B(H13H), O13C(H13I)
;
_olex2_submission_special_instructions 'No special instructions were received'

loop_
_space_group_symop_operation_xyz
'x, y, z'
'-x+1/2, -y, z+1/2'
'-x, y+1/2, -z+1/2'
'x+1/2, -y+1/2, -z'

loop_
_atom_site_label
_atom_site_type_symbol
_atom_site_fract_x
_atom_site_fract_y
_atom_site_fract_z
_atom_site_U_iso_or_equiv
_atom_site_adp_type
_atom_site_occupancy
_atom_site_site_symmetry_order
_atom_site_calc_flag
_atom_site_refinement_flags_posn
_atom_site_refinement_flags_occupancy
_atom_site_disorder_assembly
_atom_site_disorder_group
P1 P 0.15803(12) 0.79984(14) 0.32247(5) 0.0594(5) Uani 1 1 d . . . .
P2 P 0.31660(11) 0.79798(13) 0.30395(4) 0.0544(5) Uani 1 1 d . . . .
N3 N 0.3843(4) 0.7587(4) 0.25978(13) 0.0513(15) Uani 1 1 d . . . .
C27 C 0.3285(5) 0.8041(5) 0.26695(14) 0.055(2) Uani 1 1 d . . . .
H27 H 0.3421 0.8518 0.2623 0.066 Uiso 0.5 1 calc R P A 1
H27A H 0.3479 0.8508 0.2640 0.066 Uiso 0.5 1 calc R P B 2
O7 O 0.2204(15) 0.9578(14) 0.2285(4) 0.104(7) Uiso 0.5 1 d . P C 1
O8 O 0.2617(10) 0.9310(9) 0.2684(3) 0.069(4) Uiso 0.5 1 d . P C 1
C28 C 0.2620(4) 0.7849(6) 0.2512(2) 0.047(4) Uiso 0.5 1 d . P C 1
C29 C 0.2448(5) 0.7170(5) 0.2466(2) 0.049(3) Uiso 0.5 1 d G P C 1
H29 H 0.2738 0.6817 0.2533 0.059 Uiso 0.5 1 calc R P C 1
C30 C 0.1852(6) 0.7007(6) 0.2324(2) 0.057(4) Uiso 0.5 1 d G P C 1
H30 H 0.1735 0.6544 0.2293 0.068 Uiso 0.5 1 calc R P C 1
C31 C 0.1428(5) 0.7524(7) 0.2227(2) 0.060(4) Uiso 0.5 1 d G P C 1
H31 H 0.1021 0.7413 0.2129 0.072 Uiso 0.5 1 calc R P C 1
C32 C 0.1600(5) 0.8203(6) 0.2272(2) 0.046(3) Uiso 0.5 1 d G P C 1
H32 H 0.1310 0.8556 0.2205 0.055 Uiso 0.5 1 calc R P C 1
C33 C 0.2195(5) 0.8365(5) 0.2414(2) 0.044(3) Uiso 0.5 1 d G P C 1
C34 C 0.2372(13) 0.9112(14) 0.2462(4) 0.066(5) Uiso 0.5 1 d . P C 1
O7C O 0.243(2) 0.9814(15) 0.2321(6) 0.133(10) Uiso 0.5 1 d . P C 2
O8C O 0.2831(14) 0.9495(12) 0.2714(4) 0.095(6) Uiso 0.5 1 d . P C 2
C28C C 0.2625(5) 0.8037(7) 0.2521(3) 0.059(5) Uiso 0.5 1 d . P C 2
C29C C 0.2381(7) 0.7387(7) 0.2461(3) 0.081(7) Uiso 0.5 1 d G P C 2
H29C H 0.2630 0.6997 0.2519 0.097 Uiso 0.5 1 calc R P C 2
C30C C 0.1772(8) 0.7310(8) 0.2315(3) 0.076(6) Uiso 0.5 1 d G P C 2
H30C H 0.1605 0.6866 0.2274 0.091 Uiso 0.5 1 calc R P C 2
C31C C 0.1407(6) 0.7881(10) 0.2230(3) 0.081(6) Uiso 0.5 1 d G P C 2
H31C H 0.0991 0.7828 0.2131 0.097 Uiso 0.5 1 calc R P C 2
C32C C 0.1651(6) 0.8530(8) 0.2290(3) 0.069(5) Uiso 0.5 1 d G P C 2
H32C H 0.1402 0.8921 0.2232 0.083 Uiso 0.5 1 calc R P C 2
C33C C 0.2260(6) 0.8608(7) 0.2435(3) 0.059(4) Uiso 0.5 1 d G P C 2
C34C C 0.2526(16) 0.9328(14) 0.2500(5) 0.085(8) Uiso 0.5 1 d . P C 2
O1 O -0.0989(4) 0.8602(6) 0.35639(17) 0.082(2) Uani 1 1 d . . . .
O2 O 0.0103(4) 0.8927(4) 0.36242(14) 0.0674(17) Uani 1 1 d . . . .
O3 O -0.0405(5) 0.6798(5) 0.32679(19) 0.089(3) Uani 1 1 d . . . .
O4 O 0.0876(4) 0.7997(4) 0.40867(13) 0.0651(16) Uani 1 1 d . . . .
O5 O 0.2453(9) 0.9040(9) 0.3658(4) 0.083(5) Uiso 0.5 1 d . P D 1
O6 O 0.3241(10) 0.8867(9) 0.3968(3) 0.084(5) Uiso 0.5 1 d . P D 1
O5C O 0.2622(8) 0.8837(8) 0.3580(2) 0.064(3) Uiso 0.5 1 d . P D 2
O6C O 0.2934(16) 0.9057(10) 0.3993(3) 0.107(7) Uiso 0.5 1 d . P D 2
O9 O 0.3874(3) 0.7971(4) 0.21719(11) 0.0570(14) Uani 1 1 d . . . .
O10 O 0.5036(5) 0.6660(5) 0.29838(18) 0.085(3) Uani 1 1 d . . . .
O11 O 0.4803(4) 0.8752(4) 0.26011(13) 0.0649(16) Uani 1 1 d . . . .
O12 O 0.5788(5) 0.8174(6) 0.26965(15) 0.081(2) Uani 1 1 d . . . .
N1 N 0.0396(4) 0.7500(5) 0.34398(16) 0.0611(18) Uani 1 1 d . . . .
N2 N 0.0845(4) 0.7645(5) 0.36613(14) 0.0568(17) Uani 1 1 d . . . .
N4 N 0.4288(4) 0.7414(4) 0.28161(14) 0.0540(16) Uani 1 1 d . . . .
C1 C 0.0647(5) 0.7749(6) 0.31835(18) 0.062(2) Uani 1 1 d . . . .
H1 H 0.0638 0.7352 0.3059 0.075 Uiso 1 1 calc R . . .
C2 C 0.0197(4) 0.8306(4) 0.30584(13) 0.066(2) Uani 1 1 d . . . .
C3 C 0.0291(5) 0.8368(5) 0.27863(13) 0.088(4) Uani 1 1 d G . . .
H3 H 0.0623 0.8091 0.2698 0.105 Uiso 1 1 calc R . . .
C4 C -0.0100(5) 0.8837(6) 0.26432(10) 0.099(4) Uani 1 1 d G . . .
H4 H -0.0035 0.8880 0.2457 0.119 Uiso 1 1 calc R . . .
C5 C -0.0585(5) 0.9244(5) 0.27722(14) 0.102(5) Uani 1 1 d G . . .
H5 H -0.0853 0.9564 0.2674 0.122 Uiso 1 1 calc R . . .
C6 C -0.0680(4) 0.9181(5) 0.30443(14) 0.089(4) Uani 1 1 d G . . .
H6 H -0.1012 0.9459 0.3132 0.106 Uiso 1 1 calc R . . .
C7 C -0.0289(4) 0.8712(4) 0.31874(10) 0.066(2) Uani 1 1 d G . . .
C8 C -0.0403(5) 0.8747(6) 0.34819(18) 0.061(2) Uani 1 1 d . . . .
C9 C -0.0095(5) 0.7015(6) 0.3467(2) 0.070(3) Uani 1 1 d . . . .
C10 C -0.0258(6) 0.6830(7) 0.3749(3) 0.077(3) Uani 1 1 d . . . .
H10A H 0.0064 0.6469 0.3811 0.092 Uiso 1 1 calc R . . .
H10B H -0.0738 0.6652 0.3761 0.092 Uiso 1 1 calc R . . .
C11 C -0.0184(5) 0.7460(7) 0.3926(2) 0.069(3) Uani 1 1 d . . . .
H11A H -0.0523 0.7813 0.3871 0.083 Uiso 1 1 calc R . . .
H11B H -0.0281 0.7337 0.4113 0.083 Uiso 1 1 calc R . . .
C12 C 0.0539(5) 0.7734(5) 0.39022(18) 0.058(2) Uani 1 1 d . . . .
C13 C 0.1519(5) 0.7956(5) 0.35991(17) 0.059(2) Uani 1 1 d . . . .
H13 H 0.1520 0.8433 0.3669 0.071 Uiso 1 1 calc R . . .
C14 C 0.2111(3) 0.7557(3) 0.37366(12) 0.061(2) Uani 1 1 d . . . .
C15 C 0.2039(3) 0.6855(3) 0.37635(13) 0.067(2) Uani 1 1 d G . . .
H15 H 0.1627 0.6637 0.3704 0.081 Uiso 1 1 calc R . . .
C16 C 0.2569(4) 0.6473(3) 0.38773(14) 0.075(3) Uani 1 1 d G . . .
H16 H 0.2520 0.5994 0.3896 0.090 Uiso 1 1 calc R . . .
C17 C 0.3172(3) 0.6793(4) 0.39640(13) 0.073(3) Uani 1 1 d G . . .
H17 H 0.3535 0.6532 0.4042 0.088 Uiso 1 1 calc R . . .
C18 C 0.3245(3) 0.7495(4) 0.39371(13) 0.084(4) Uani 1 1 d G . . .
H18 H 0.3657 0.7714 0.3996 0.101 Uiso 1 1 calc R . . .
C19 C 0.2714(3) 0.7877(3) 0.38233(13) 0.076(3) Uani 1 1 d G . . .
C20 C 0.2795(8) 0.8662(7) 0.3808(2) 0.100(5) Uani 1 1 d . . . .
C21 C 0.1989(5) 0.7180(6) 0.31468(17) 0.061(2) Uani 1 1 d . . . .
C22 C 0.1635(5) 0.6563(6) 0.3169(2) 0.070(3) Uani 1 1 d . . . .
H22 H 0.1155 0.6572 0.3212 0.084 Uiso 1 1 calc R . . .
C23 C 0.1957(6) 0.5926(7) 0.3129(2) 0.072(3) Uani 1 1 d . . . .
H23 H 0.1704 0.5514 0.3149 0.087 Uiso 1 1 calc R . . .
C24 C 0.2647(6) 0.5920(7) 0.3061(2) 0.072(3) Uani 1 1 d . . . .
H24 H 0.2877 0.5500 0.3028 0.086 Uiso 1 1 calc R . . .
C25 C 0.3012(5) 0.6542(7) 0.3041(2) 0.070(3) Uani 1 1 d . . . .
H25 H 0.3495 0.6531 0.3001 0.084 Uiso 1 1 calc R . . .
C26 C 0.2693(4) 0.7165(6) 0.30764(16) 0.056(2) Uani 1 1 d . . . .
C35 C 0.4152(4) 0.7641(5) 0.23490(16) 0.0516(18) Uani 1 1 d . . . .
C36 C 0.4828(5) 0.7246(5) 0.23217(18) 0.058(2) Uani 1 1 d . . . .
H36A H 0.4877 0.7086 0.2136 0.070 Uiso 1 1 calc R . . .
H36B H 0.5223 0.7554 0.2360 0.070 Uiso 1 1 calc R . . .
C37 C 0.4859(6) 0.6645(5) 0.2504(2) 0.069(3) Uani 1 1 d . . . .
H37A H 0.5315 0.6416 0.2487 0.083 Uiso 1 1 calc R . . .
H37B H 0.4491 0.6314 0.2457 0.083 Uiso 1 1 calc R . . .
C38 C 0.4757(5) 0.6883(6) 0.2790(2) 0.062(2) Uani 1 1 d . . . .
C39 C 0.4091(4) 0.7684(5) 0.30684(18) 0.058(2) Uani 1 1 d . . . .
H39 H 0.4088 0.7290 0.3194 0.070 Uiso 1 1 calc R . . .
C40 C 0.4576(4) 0.8215(4) 0.31867(12) 0.066(2) Uani 1 1 d . . . .
C41 C 0.4468(5) 0.8342(7) 0.34546(12) 0.116(7) Uani 1 1 d G . . .
H41 H 0.4118 0.8101 0.3548 0.139 Uiso 1 1 calc R . . .
C42 C 0.4874(7) 0.8823(8) 0.35857(13) 0.148(11) Uani 1 1 d G . . .
H42 H 0.4800 0.8910 0.3769 0.178 Uiso 1 1 calc R . . .
C43 C 0.5387(6) 0.9176(7) 0.34487(18) 0.106(5) Uani 1 1 d G . . .
H43 H 0.5664 0.9504 0.3538 0.127 Uiso 1 1 calc R . . .
C44 C 0.5495(5) 0.9049(6) 0.31807(16) 0.099(4) Uani 1 1 d G . . .
H44 H 0.5845 0.9290 0.3087 0.118 Uiso 1 1 calc R . . .
C45 C 0.5089(5) 0.8569(5) 0.30497(11) 0.080(3) Uani 1 1 d G . . .
C46 C 0.5250(6) 0.8476(6) 0.2756(2) 0.066(2) Uani 1 1 d . . . .
P1A P 0.53918(15) 0.41250(13) 0.42798(4) 0.0611(6) Uani 1 1 d . . . .
P2A P 0.53540(13) 0.56933(12) 0.44700(4) 0.0584(5) Uani 1 1 d . . . .
N3A N 0.4946(4) 0.6319(4) 0.49253(15) 0.0539(16) Uani 1 1 d . . . .
C27A C 0.5440(6) 0.5794(4) 0.48421(17) 0.058(2) Uani 1 1 d . . . .
H27B H 0.5913 0.5992 0.4873 0.069 Uiso 0.5 1 calc R P E 1
H27C H 0.5923 0.5950 0.4885 0.069 Uiso 0.5 1 calc R P F 2
O7A O 0.7205(11) 0.4748(11) 0.5167(4) 0.085(5) Uiso 0.5 1 d . P G 1
O8A O 0.6882(9) 0.5301(10) 0.4794(4) 0.072(5) Uiso 0.5 1 d . P G 1
C28A C 0.5434(7) 0.5125(5) 0.4983(3) 0.064(6) Uiso 0.5 1 d . P G 1
C29A C 0.4776(7) 0.4872(8) 0.5040(4) 0.083(7) Uiso 0.5 1 d G P G 1
H29A H 0.4375 0.5114 0.4983 0.100 Uiso 0.5 1 calc R P G 1
C30A C 0.4704(8) 0.4264(8) 0.5179(4) 0.086(7) Uiso 0.5 1 d G P G 1
H30A H 0.4254 0.4091 0.5217 0.103 Uiso 0.5 1 calc R P G 1
C31A C 0.5290(10) 0.3910(6) 0.5262(3) 0.066(5) Uiso 0.5 1 d G P G 1
H31A H 0.5241 0.3495 0.5358 0.080 Uiso 0.5 1 calc R P G 1
C32A C 0.5949(8) 0.4163(6) 0.5206(3) 0.067(5) Uiso 0.5 1 d G P G 1
H32A H 0.6349 0.3921 0.5263 0.081 Uiso 0.5 1 calc R P G 1
C33A C 0.6021(7) 0.4771(6) 0.5067(3) 0.056(4) Uiso 0.5 1 d G P G 1
C34A C 0.6729(12) 0.4970(12) 0.5007(5) 0.065(6) Uiso 0.5 1 d . P G 1
O7B O 0.6985(12) 0.4645(12) 0.5243(4) 0.091(6) Uiso 0.5 1 d . P G 2
O8B O 0.6769(9) 0.5184(10) 0.4863(4) 0.069(5) Uiso 0.5 1 d . P G 2
C28B C 0.5286(6) 0.5127(4) 0.4997(2) 0.048(4) Uiso 0.5 1 d . P G 2
C29B C 0.4595(6) 0.4961(6) 0.5044(3) 0.061(4) Uiso 0.5 1 d G P G 2
H29B H 0.4235 0.5249 0.4980 0.073 Uiso 0.5 1 calc R P G 2
C30B C 0.4432(6) 0.4373(6) 0.5185(3) 0.062(4) Uiso 0.5 1 d G P G 2
H30B H 0.3959 0.4259 0.5217 0.074 Uiso 0.5 1 calc R P G 2
C31B C 0.4959(8) 0.3952(5) 0.5278(2) 0.060(4) Uiso 0.5 1 d G P G 2
H31B H 0.4847 0.3550 0.5375 0.072 Uiso 0.5 1 calc R P G 2
C32B C 0.5650(7) 0.4119(5) 0.5231(2) 0.047(3) Uiso 0.5 1 d G P G 2
H32B H 0.6010 0.3831 0.5295 0.057 Uiso 0.5 1 calc R P G 2
C33B C 0.5814(6) 0.4706(5) 0.5090(2) 0.049(4) Uiso 0.5 1 d G P G 2
C34B C 0.6545(13) 0.4855(13) 0.5067(5) 0.069(6) Uiso 0.5 1 d . P G 2
O1A O 0.5975(6) 0.1592(4) 0.39183(16) 0.081(2) Uani 1 1 d . . . .
O2A O 0.6339(4) 0.2669(4) 0.38660(15) 0.0717(18) Uani 1 1 d . . . .
O3A O 0.4123(6) 0.2200(4) 0.41903(19) 0.087(3) Uani 1 1 d . . . .
O4A O 0.5461(4) 0.3513(4) 0.34133(11) 0.0601(15) Uani 1 1 d . . . .
O5A O 0.6522(9) 0.4949(8) 0.3858(4) 0.076(4) Uiso 0.5 1 d . P H 1
O6A O 0.6390(11) 0.5803(10) 0.3578(4) 0.101(6) Uiso 0.5 1 d . P H 1
O5B O 0.6356(12) 0.5128(15) 0.3932(3) 0.105(7) Uiso 0.5 1 d . P H 2
O6B O 0.6560(11) 0.5458(17) 0.3521(4) 0.119(8) Uiso 0.5 1 d . P H 2
O9A O 0.5349(4) 0.6329(3) 0.53412(12) 0.0615(15) Uani 1 1 d . . . .
O10A O 0.3934(4) 0.7482(4) 0.45461(16) 0.0719(19) Uani 1 1 d . . . .
O11A O 0.6066(4) 0.7349(4) 0.49114(13) 0.0645(16) Uani 1 1 d . . . .
O12A O 0.5440(5) 0.8290(4) 0.48297(16) 0.081(2) Uani 1 1 d . . . .
N1A N 0.4897(5) 0.2997(5) 0.40472(17) 0.067(2) Uani 1 1 d . . . .
N2A N 0.5078(5) 0.3443(4) 0.38355(15) 0.0588(17) Uani 1 1 d . . . .
N4A N 0.4749(4) 0.6761(4) 0.47076(14) 0.0536(16) Uani 1 1 d . . . .
C1A C 0.5142(8) 0.3186(5) 0.4305(2) 0.074(3) Uani 1 1 d . . . .
H1A H 0.4732 0.3164 0.4426 0.088 Uiso 1 1 calc R . . .
C2A C 0.5698(4) 0.2751(4) 0.44291(12) 0.071(3) Uani 1 1 d . . . .
C3A C 0.5729(5) 0.2820(4) 0.47032(12) 0.085(4) Uani 1 1 d G . . .
H3A H 0.5439 0.3142 0.4790 0.102 Uiso 1 1 calc R . . .
C4A C 0.6183(6) 0.2418(5) 0.48497(10) 0.101(5) Uani 1 1 d G . . .
H4A H 0.6204 0.2465 0.5037 0.122 Uiso 1 1 calc R . . .
C5A C 0.6607(5) 0.1947(5) 0.47221(14) 0.097(4) Uani 1 1 d G . . .
H5A H 0.6917 0.1672 0.4822 0.117 Uiso 1 1 calc R . . .
C6A C 0.6576(5) 0.1878(4) 0.44481(15) 0.080(3) Uani 1 1 d G . . .
H6A H 0.6866 0.1556 0.4361 0.095 Uiso 1 1 calc R . . .
C7A C 0.6122(5) 0.2280(4) 0.43016(10) 0.070(2) Uani 1 1 d G . . .
C8A C 0.6144(7) 0.2169(6) 0.4004(2) 0.070(3) Uani 1 1 d . . . .
C9A C 0.4387(7) 0.2500(5) 0.4005(3) 0.076(3) Uani 1 1 d . . . .
C10A C 0.4202(8) 0.2381(7) 0.3718(3) 0.085(3) Uani 1 1 d . . . .
H10C H 0.3849 0.2716 0.3660 0.102 Uiso 1 1 calc R . . .
H10D H 0.4010 0.1916 0.3695 0.102 Uiso 1 1 calc R . . .
C11A C 0.4877(6) 0.2464(5) 0.3555(2) 0.065(2) Uani 1 1 d . . . .
H11C H 0.5221 0.2120 0.3613 0.078 Uiso 1 1 calc R . . .
H11D H 0.4774 0.2381 0.3365 0.078 Uiso 1 1 calc R . . .
C12A C 0.5181(5) 0.3166(5) 0.35862(17) 0.0552(19) Uani 1 1 d . . . .
C13A C 0.5385(6) 0.4091(5) 0.39025(16) 0.058(2) Uani 1 1 d . . . .
H13A H 0.5878 0.4086 0.3840 0.069 Uiso 1 1 calc R . . .
C14A C 0.5017(3) 0.4693(3) 0.37689(11) 0.057(2) Uani 1 1 d . . . .
C15A C 0.4300(3) 0.4654(3) 0.37383(12) 0.064(2) Uani 1 1 d G . . .
H15A H 0.4057 0.4260 0.3797 0.077 Uiso 1 1 calc R . . .
C16A C 0.3940(3) 0.5191(4) 0.36222(13) 0.070(3) Uani 1 1 d G . . .
H16A H 0.3450 0.5164 0.3601 0.084 Uiso 1 1 calc R . . .
C17A C 0.4296(5) 0.5767(3) 0.35366(13) 0.080(4) Uani 1 1 d G . . .
H17A H 0.4050 0.6134 0.3457 0.096 Uiso 1 1 calc R . . .
C18A C 0.5013(5) 0.5806(3) 0.35672(13) 0.088(4) Uani 1 1 d G . . .
H18A H 0.5257 0.6200 0.3509 0.106 Uiso 1 1 calc R . . .
C19A C 0.5374(3) 0.5269(4) 0.36833(13) 0.073(3) Uani 1 1 d G . . .
C20A C 0.6165(9) 0.5311(8) 0.3707(2) 0.138(10) Uani 1 1 d . . . .
C21A C 0.4556(6) 0.4524(5) 0.43493(17) 0.060(2) Uani 1 1 d . . . .
C22A C 0.3936(8) 0.4165(6) 0.4327(2) 0.075(3) Uani 1 1 d . . . .
H22A H 0.3955 0.3695 0.4282 0.090 Uiso 1 1 calc R . . .
C23A C 0.3295(7) 0.4460(6) 0.4369(3) 0.077(3) Uani 1 1 d . . . .
H23A H 0.2878 0.4204 0.4351 0.092 Uiso 1 1 calc R . . .
C24A C 0.3284(7) 0.5147(7) 0.4438(3) 0.085(3) Uani 1 1 d . . . .
H24A H 0.2849 0.5365 0.4467 0.102 Uiso 1 1 calc R . . .
C25A C 0.3885(6) 0.5520(5) 0.4466(2) 0.067(2) Uani 1 1 d . . . .
H25A H 0.3856 0.5991 0.4509 0.081 Uiso 1 1 calc R . . .
C26A C 0.4527(5) 0.5223(5) 0.44336(17) 0.058(2) Uani 1 1 d . . . .
C35A C 0.5010(5) 0.6606(5) 0.51631(19) 0.059(2) Uani 1 1 d . . . .
C36A C 0.4570(6) 0.7256(5) 0.5209(2) 0.065(2) Uani 1 1 d . . . .
H36C H 0.4395 0.7262 0.5393 0.078 Uiso 1 1 calc R . . .
H36D H 0.4863 0.7665 0.5182 0.078 Uiso 1 1 calc R . . .
C37A C 0.3975(5) 0.7269(5) 0.5021(2) 0.061(2) Uani 1 1 d . . . .
H37C H 0.3648 0.6898 0.5067 0.073 Uiso 1 1 calc R . . .
H37D H 0.3726 0.7708 0.5040 0.073 Uiso 1 1 calc R . . .
C38A C 0.4191(5) 0.7186(5) 0.4741(2) 0.061(2) Uani 1 1 d . . . .
C39A C 0.5039(6) 0.6580(5) 0.44505(18) 0.060(2) Uani 1 1 d . . . .
H39A H 0.4636 0.6570 0.4325 0.072 Uiso 1 1 calc R . . .
C40A C 0.5551(4) 0.7086(3) 0.43329(12) 0.063(2) Uani 1 1 d . . . .
C41A C 0.5697(6) 0.6987(4) 0.40657(12) 0.092(4) Uani 1 1 d G . . .
H41A H 0.5496 0.6613 0.3974 0.111 Uiso 1 1 calc R . . .
C42A C 0.6135(7) 0.7435(5) 0.39333(11) 0.117(7) Uani 1 1 d G . . .
H42A H 0.6235 0.7368 0.3751 0.140 Uiso 1 1 calc R . . .
C43A C 0.6428(6) 0.7983(5) 0.40680(15) 0.094(4) Uani 1 1 d G . . .
H43A H 0.6728 0.8289 0.3977 0.113 Uiso 1 1 calc R . . .
C44A C 0.6283(5) 0.8082(4) 0.43352(15) 0.085(3) Uani 1 1 d G . . .
H44A H 0.6483 0.8456 0.4427 0.102 Uiso 1 1 calc R . . .
C45A C 0.5844(4) 0.7633(4) 0.44676(10) 0.071(3) Uani 1 1 d G . . .
C46A C 0.5767(6) 0.7772(6) 0.4761(2) 0.069(3) Uani 1 1 d . . . .
O13G O -0.3065(9) 0.6835(9) 0.2500(3) 0.132(4) Uiso 1 1 d . . . .
H13G H -0.3111 0.7110 0.2373 0.197 Uiso 1 1 calc GR . . .
N5G N -0.3216(11) 0.7456(11) 0.2977(4) 0.126(5) Uiso 1 1 d . . . .
H5GA H -0.3581 0.7527 0.2866 0.152 Uiso 1 1 calc R . . .
H5GB H -0.3207 0.7003 0.3016 0.152 Uiso 1 1 calc R . . .
C47G C -0.1177(8) 0.6834(8) 0.2546(3) 0.130(7) Uiso 1 1 d . . . .
H47G H -0.1127 0.6578 0.2705 0.156 Uiso 1 1 calc R . . .
C48G C -0.0603(6) 0.6952(11) 0.2385(4) 0.153(9) Uiso 1 1 d G . . .
H48G H -0.0161 0.6777 0.2434 0.184 Uiso 1 1 calc R . . .
C49G C -0.0675(8) 0.7327(12) 0.2153(4) 0.198(15) Uiso 1 1 d G . . .
H49G H -0.0283 0.7408 0.2043 0.238 Uiso 1 1 calc R . . .
C50G C -0.1322(10) 0.7584(10) 0.2082(3) 0.133(7) Uiso 1 1 d G . . .
H50G H -0.1371 0.7841 0.1923 0.160 Uiso 1 1 calc R . . .
C51G C -0.1896(7) 0.7466(8) 0.2243(3) 0.140(7) Uiso 1 1 d G . . .
H51G H -0.2338 0.7642 0.2194 0.168 Uiso 1 1 calc R . . .
C52G C -0.1824(6) 0.7091(7) 0.2475(3) 0.097(4) Uiso 1 1 d G . . .
C53G C -0.2398(13) 0.6969(14) 0.2637(5) 0.128(6) Uiso 1 1 d . . . .
H53G H -0.2290 0.6570 0.2754 0.153 Uiso 1 1 calc R . . .
C54G C -0.2550(11) 0.7627(11) 0.2826(4) 0.112(5) Uiso 1 1 d . . . .
H54G H -0.2618 0.8045 0.2715 0.135 Uiso 1 1 calc R . . .
C55G C -0.1897(18) 0.7730(19) 0.3031(6) 0.159(10) Uiso 1 1 d . . . .
H55A H -0.2058 0.7662 0.3213 0.238 Uiso 1 1 calc R . . .
H55B H -0.1710 0.8192 0.3012 0.238 Uiso 1 1 calc R . . .
H55C H -0.1533 0.7396 0.2990 0.238 Uiso 1 1 calc R . . .
C56G C -0.3357(12) 0.7814(13) 0.3218(4) 0.121(6) Uiso 1 1 d . . . .
H56A H -0.2981 0.8139 0.3253 0.181 Uiso 1 1 calc R . . .
H56B H -0.3389 0.7488 0.3365 0.181 Uiso 1 1 calc R . . .
H56C H -0.3798 0.8061 0.3201 0.181 Uiso 1 1 calc R . . .
O13E O -0.1106(5) 0.8575(5) 0.4356(2) 0.085(2) Uani 1 1 d . . . .
H13E H -0.0743 0.8405 0.4292 0.127 Uiso 1 1 calc GR . . .
N5E N -0.0052(5) 0.9239(5) 0.41525(16) 0.066(2) Uani 1 1 d . . . .
H5EA H -0.0036 0.8868 0.4261 0.079 Uiso 1 1 calc R . . .
H5EB H -0.0071 0.9084 0.3983 0.079 Uiso 1 1 calc R . . .
C47E C -0.2490(5) 0.9685(5) 0.41334(13) 0.087(3) Uani 1 1 d . . . .
H47E H -0.2442 0.9629 0.3947 0.104 Uiso 1 1 calc R . . .
C48E C -0.3075(4) 1.0008(6) 0.42357(19) 0.109(5) Uani 1 1 d G . . .
H48E H -0.3426 1.0173 0.4119 0.131 Uiso 1 1 calc R . . .
C49E C -0.3147(5) 1.0091(6) 0.4508(2) 0.095(4) Uani 1 1 d G . . .
H49E H -0.3546 1.0312 0.4578 0.114 Uiso 1 1 calc R . . .
C50E C -0.2633(6) 0.9851(6) 0.46781(14) 0.108(5) Uani 1 1 d G . . .
H50E H -0.2682 0.9907 0.4864 0.130 Uiso 1 1 calc R . . .
C51E C -0.2049(5) 0.9528(6) 0.45758(14) 0.089(4) Uani 1 1 d G . . .
H51E H -0.1698 0.9364 0.4692 0.106 Uiso 1 1 calc R . . .
C52E C -0.1977(4) 0.9445(5) 0.43035(14) 0.080(3) Uani 1 1 d G . . .
C53E C -0.1324(6) 0.9123(6) 0.4199(2) 0.070(3) Uani 1 1 d . . . .
H53E H -0.1398 0.8967 0.4012 0.084 Uiso 1 1 calc R . . .
C54E C -0.0710(7) 0.9629(6) 0.4210(2) 0.073(3) Uani 1 1 d . . . .
H54E H -0.0680 0.9818 0.4394 0.088 Uiso 1 1 calc R . . .
C55E C -0.0787(11) 1.0224(8) 0.4014(4) 0.114(6) Uani 1 1 d . . . .
H55D H -0.0391 1.0227 0.3892 0.171 Uiso 1 1 calc R . . .
H55E H -0.0800 1.0655 0.4112 0.171 Uiso 1 1 calc R . . .
H55F H -0.1219 1.0170 0.3913 0.171 Uiso 1 1 calc R . . .
C56E C 0.0593(7) 0.9630(7) 0.4187(2) 0.076(3) Uani 1 1 d . . . .
H56D H 0.0480 1.0095 0.4243 0.113 Uiso 1 1 calc R . . .
H56E H 0.0845 0.9646 0.4018 0.113 Uiso 1 1 calc R . . .
H56F H 0.0883 0.9410 0.4321 0.113 Uiso 1 1 calc R . . .
O13D O 0.3538(8) 1.0103(9) 0.4825(3) 0.123(4) Uiso 1 1 d . . . .
H13D H 0.3810 0.9848 0.4910 0.185 Uiso 1 1 calc GR . . .
N5D N 0.4359(6) 0.9762(6) 0.4419(2) 0.085(3) Uiso 1 1 d . . . .
H5DA H 0.4131 0.9918 0.4273 0.102 Uiso 1 1 calc R . . .
H5DB H 0.4047 0.9512 0.4514 0.102 Uiso 1 1 calc R . . .
C47D C 0.3974(13) 1.1831(14) 0.4874(4) 0.183(5) Uiso 1 1 d . . . .
H47D H 0.3726 1.1972 0.4720 0.219 Uiso 1 1 calc R . . .
C48D C 0.4154(15) 1.2306(11) 0.5066(5) 0.183(5) Uiso 1 1 d G . . .
H48D H 0.4029 1.2772 0.5045 0.219 Uiso 1 1 calc R . . .
C49D C 0.4518(15) 1.2101(13) 0.5291(4) 0.183(5) Uiso 1 1 d G . . .
H49D H 0.4641 1.2425 0.5422 0.219 Uiso 1 1 calc R . . .
C50D C 0.4701(13) 1.1420(14) 0.5322(4) 0.183(5) Uiso 1 1 d G . . .
H50D H 0.4950 1.1279 0.5476 0.219 Uiso 1 1 calc R . . .
C51D C 0.4522(15) 1.0945(11) 0.5130(5) 0.183(5) Uiso 1 1 d G . . .
H51D H 0.4647 1.0479 0.5151 0.219 Uiso 1 1 calc R . . .
C52D C 0.4158(15) 1.1151(13) 0.4905(5) 0.183(5) Uiso 1 1 d G . . .
C53D C 0.3910(13) 1.0627(13) 0.4710(5) 0.123(6) Uiso 1 1 d . . . .
H53D H 0.3613 1.0855 0.4573 0.148 Uiso 1 1 calc R . . .
C54D C 0.4541(9) 1.0356(9) 0.4580(3) 0.096(4) Uiso 1 1 d . . . .
H54D H 0.4829 1.0168 0.4728 0.116 Uiso 1 1 calc R . . .
C55D C 0.4992(10) 1.0895(10) 0.4454(4) 0.102(4) Uiso 1 1 d . . . .
H55G H 0.5104 1.0761 0.4272 0.153 Uiso 1 1 calc R . . .
H55H H 0.5422 1.0943 0.4556 0.153 Uiso 1 1 calc R . . .
H55I H 0.4742 1.1331 0.4453 0.153 Uiso 1 1 calc R . . .
C56D C 0.4935(10) 0.9261(10) 0.4321(4) 0.102(4) Uiso 1 1 d . . . .
H56G H 0.5390 0.9418 0.4384 0.153 Uiso 1 1 calc R . . .
H56H H 0.4936 0.9248 0.4127 0.153 Uiso 1 1 calc R . . .
H56I H 0.4843 0.8803 0.4390 0.153 Uiso 1 1 calc R . . .
O13 O 0.3989(4) 0.6574(5) 0.18886(17) 0.0741(19) Uani 1 1 d . . . .
H13B H 0.4302 0.6276 0.1891 0.111 Uiso 1 1 calc GR . . .
N5 N 0.3299(4) 0.7600(5) 0.16608(17) 0.0648(19) Uani 1 1 d . . . .
H5B H 0.3674 0.7624 0.1770 0.078 Uiso 1 1 calc R . . .
H5C H 0.3461 0.7584 0.1491 0.078 Uiso 1 1 calc R . . .
C47 C 0.2888(6) 0.5204(5) 0.16464(13) 0.092(4) Uani 1 1 d . . . .
H47 H 0.2957 0.5255 0.1461 0.110 Uiso 1 1 calc R . . .
C48 C 0.2561(6) 0.4625(5) 0.1745(2) 0.117(6) Uani 1 1 d G . . .
H48 H 0.2406 0.4280 0.1626 0.141 Uiso 1 1 calc R . . .
C49 C 0.2460(6) 0.4551(5) 0.2016(2) 0.116(6) Uani 1 1 d G . . .
H49 H 0.2236 0.4155 0.2083 0.139 Uiso 1 1 calc R . . .
C50 C 0.2687(6) 0.5055(6) 0.21891(15) 0.116(6) Uani 1 1 d G . . .
H50 H 0.2618 0.5004 0.2375 0.139 Uiso 1 1 calc R . . .
C51 C 0.3014(6) 0.5634(5) 0.20909(14) 0.093(4) Uani 1 1 d G . . .
H51 H 0.3169 0.5979 0.2209 0.112 Uiso 1 1 calc R . . .
C52 C 0.3115(5) 0.5709(4) 0.18196(15) 0.075(3) Uani 1 1 d G . . .
C53 C 0.3437(6) 0.6356(6) 0.1718(2) 0.067(2) Uani 1 1 d . . . .
H53 H 0.3618 0.6284 0.1535 0.081 Uiso 1 1 calc R . . .
C54 C 0.2913(5) 0.6933(7) 0.1718(2) 0.070(3) Uani 1 1 d . . . .
H54 H 0.2704 0.6965 0.1899 0.084 Uiso 1 1 calc R . . .
C55 C 0.2321(8) 0.6828(11) 0.1516(3) 0.107(6) Uani 1 1 d . . . .
H55J H 0.2391 0.6397 0.1422 0.160 Uiso 1 1 calc R . . .
H55K H 0.2320 0.7205 0.1389 0.160 Uiso 1 1 calc R . . .
H55L H 0.1874 0.6816 0.1610 0.160 Uiso 1 1 calc R . . .
C56 C 0.2896(6) 0.8223(8) 0.1692(2) 0.075(3) Uani 1 1 d . . . .
H56J H 0.2422 0.8108 0.1747 0.112 Uiso 1 1 calc R . . .
H56K H 0.2881 0.8469 0.1523 0.112 Uiso 1 1 calc R . . .
H56L H 0.3113 0.8512 0.1827 0.112 Uiso 1 1 calc R . . .
O13F O 0.1244(5) 0.9587(5) 0.34749(18) 0.083(2) Uiso 1 1 d . . . .
H13F H 0.0854 0.9431 0.3519 0.124 Uiso 1 1 calc GR . . .
N5F N 0.2422(6) 0.9756(6) 0.3189(2) 0.081(2) Uiso 1 1 d . . . .
H5FA H 0.2385 0.9532 0.3032 0.097 Uiso 1 1 calc R . . .
H5FB H 0.2325 0.9452 0.3320 0.097 Uiso 1 1 calc R . . .
C47F C 0.0096(8) 1.0639(8) 0.3108(2) 0.123(2) Uiso 1 1 d . . . .
H47F H 0.0073 1.0367 0.2953 0.147 Uiso 1 1 calc R . . .
C48F C -0.0404(7) 1.1137(8) 0.3154(3) 0.123(2) Uiso 1 1 d G . . .
H48F H -0.0769 1.1205 0.3030 0.147 Uiso 1 1 calc R . . .
C49F C -0.0370(7) 1.1536(7) 0.3382(3) 0.123(2) Uiso 1 1 d G . . .
H49F H -0.0712 1.1876 0.3413 0.147 Uiso 1 1 calc R . . .
C50F C 0.0164(8) 1.1437(8) 0.3563(2) 0.123(2) Uiso 1 1 d G . . .
H50F H 0.0187 1.1709 0.3719 0.147 Uiso 1 1 calc R . . .
C51F C 0.0664(7) 1.0939(8) 0.3517(3) 0.123(2) Uiso 1 1 d G . . .
H51F H 0.1029 1.0871 0.3641 0.147 Uiso 1 1 calc R . . .
C52F C 0.0630(7) 1.0540(7) 0.3290(3) 0.123(2) Uiso 1 1 d G . . .
C53F C 0.1172(7) 0.9986(7) 0.3244(3) 0.081(3) Uiso 1 1 d . . . .
H53F H 0.1038 0.9694 0.3090 0.097 Uiso 1 1 calc R . . .
C54F C 0.1887(7) 1.0317(7) 0.3196(3) 0.079(3) Uiso 1 1 d . . . .
H54F H 0.1994 1.0622 0.3350 0.094 Uiso 1 1 calc R . . .
C55F C 0.1923(9) 1.0726(9) 0.2950(3) 0.096(4) Uiso 1 1 d . . . .
H55M H 0.2288 1.0544 0.2835 0.144 Uiso 1 1 calc R . . .
H55N H 0.2029 1.1202 0.2994 0.144 Uiso 1 1 calc R . . .
H55O H 0.1475 1.0704 0.2858 0.144 Uiso 1 1 calc R . . .
C56F C 0.3162(9) 0.9999(9) 0.3222(3) 0.092(4) Uiso 1 1 d . . . .
H56M H 0.3166 1.0496 0.3243 0.138 Uiso 1 1 calc R . . .
H56N H 0.3433 0.9873 0.3065 0.138 Uiso 1 1 calc R . . .
H56O H 0.3367 0.9786 0.3379 0.138 Uiso 1 1 calc R . . .
O13A O 0.2994(7) 0.8741(7) 0.0963(2) 0.108(3) Uiso 1 1 d . . . .
H13C H 0.3281 0.8419 0.0966 0.162 Uiso 1 1 calc GR . . .
N5A N 0.2791(7) 0.9913(7) 0.0659(3) 0.093(3) Uiso 1 1 d . . . .
H5AA H 0.3093 0.9816 0.0792 0.112 Uiso 1 1 calc R . . .
H5AB H 0.3041 0.9896 0.0505 0.112 Uiso 1 1 calc R . . .
C47A C 0.1915(11) 0.7626(12) 0.0599(3) 0.156(4) Uiso 1 1 d . . . .
H47A H 0.2179 0.7600 0.0440 0.187 Uiso 1 1 calc R . . .
C48A C 0.1404(12) 0.7143(10) 0.0651(4) 0.156(4) Uiso 1 1 d G . . .
H48A H 0.1319 0.6786 0.0527 0.187 Uiso 1 1 calc R . . .
C49A C 0.1018(10) 0.7182(10) 0.0883(4) 0.156(4) Uiso 1 1 d G . . .
H49A H 0.0669 0.6852 0.0919 0.187 Uiso 1 1 calc R . . .
C50A C 0.1143(11) 0.7704(11) 0.1063(3) 0.156(4) Uiso 1 1 d G . . .
H50A H 0.0879 0.7731 0.1222 0.187 Uiso 1 1 calc R . . .
C51A C 0.1654(11) 0.8187(10) 0.1011(4) 0.156(4) Uiso 1 1 d G . . .
H51A H 0.1739 0.8544 0.1135 0.187 Uiso 1 1 calc R . . .
C52A C 0.2040(10) 0.8148(10) 0.0779(4) 0.156(4) Uiso 1 1 d G . . .
C53A C 0.2568(10) 0.8676(10) 0.0741(4) 0.105(5) Uiso 1 1 d . . . .
H53A H 0.2876 0.8506 0.0595 0.126 Uiso 1 1 calc R . . .
C54A C 0.2286(9) 0.9330(10) 0.0647(4) 0.099(4) Uiso 1 1 d D . . .
H54A H 0.2115 0.9439 0.0830 0.119 Uiso 1 1 calc R . . .
C55A C 0.164(2) 0.964(3) 0.0528(9) 0.216(17) Uiso 1 1 d D . . .
H55P H 0.1292 0.9285 0.0503 0.324 Uiso 1 1 calc R . . .
H55Q H 0.1761 0.9843 0.0356 0.324 Uiso 1 1 calc R . . .
H55R H 0.1463 0.9994 0.0646 0.324 Uiso 1 1 calc R . . .
C56A C 0.2589(12) 1.0613(12) 0.0693(4) 0.120(6) Uiso 1 1 d . . . .
H56P H 0.2082 1.0642 0.0708 0.180 Uiso 1 1 calc R . . .
H56Q H 0.2745 1.0881 0.0541 0.180 Uiso 1 1 calc R . . .
H56R H 0.2802 1.0793 0.0855 0.180 Uiso 1 1 calc R . . .
O13B O 0.4071(5) 0.3208(4) 0.31239(19) 0.080(2) Uani 1 1 d . . . .
H13H H 0.3890 0.2827 0.3093 0.119 Uiso 1 1 calc GR . . .
N5B N 0.5013(5) 0.4054(4) 0.29214(16) 0.0618(18) Uani 1 1 d . . . .
H5BA H 0.5047 0.3911 0.2750 0.074 Uiso 1 1 calc R . . .
H5BB H 0.5077 0.3682 0.3027 0.074 Uiso 1 1 calc R . . .
C47B C 0.2630(6) 0.3950(8) 0.2775(2) 0.115(2) Uani 1 1 d . . . .
H47B H 0.2795 0.3893 0.2599 0.138 Uiso 1 1 calc R . . .
C48B C 0.1936(5) 0.4111(8) 0.2820(2) 0.115(2) Uani 1 1 d G . . .
H48B H 0.1627 0.4165 0.2675 0.138 Uiso 1 1 calc R . . .
C49B C 0.1695(4) 0.4194(8) 0.3078(3) 0.115(2) Uani 1 1 d G . . .
H49B H 0.1221 0.4304 0.3109 0.138 Uiso 1 1 calc R . . .
C50B C 0.2147(6) 0.4115(8) 0.3291(2) 0.115(2) Uani 1 1 d G . . .
H50B H 0.1982 0.4172 0.3467 0.138 Uiso 1 1 calc R . . .
C51B C 0.2841(5) 0.3954(8) 0.3246(2) 0.115(2) Uani 1 1 d G . . .
H51B H 0.3150 0.3901 0.3391 0.138 Uiso 1 1 calc R . . .
C52B C 0.3082(4) 0.3871(8) 0.2988(3) 0.115(2) Uani 1 1 d G . . .
C53B C 0.3820(6) 0.3701(6) 0.2935(2) 0.067(2) Uani 1 1 d . . . .
H53B H 0.3864 0.3510 0.2752 0.081 Uiso 1 1 calc R . . .
C54B C 0.4302(7) 0.4306(5) 0.2964(2) 0.069(3) Uani 1 1 d . . . .
H54B H 0.4261 0.4495 0.3147 0.082 Uiso 1 1 calc R . . .
C55B C 0.4141(8) 0.4870(8) 0.2760(3) 0.093(4) Uani 1 1 d . . . .
H55S H 0.4547 0.4941 0.2646 0.140 Uiso 1 1 calc R . . .
H55T H 0.4032 0.5295 0.2854 0.140 Uiso 1 1 calc R . . .
H55U H 0.3743 0.4734 0.2652 0.140 Uiso 1 1 calc R . . .
C56B C 0.5614(8) 0.4554(6) 0.2975(2) 0.077(3) Uani 1 1 d . . . .
H56S H 0.5425 0.4994 0.3033 0.115 Uiso 1 1 calc R . . .
H56T H 0.5884 0.4619 0.2812 0.115 Uiso 1 1 calc R . . .
H56U H 0.5916 0.4369 0.3114 0.115 Uiso 1 1 calc R . . .
O13C O 0.0575(5) 0.6546(5) 0.43303(17) 0.080(2) Uiso 1 1 d . . . .
H13I H 0.0291 0.6832 0.4390 0.121 Uiso 1 1 calc GR . . .
N5C N 0.1398(4) 0.7481(4) 0.45660(17) 0.0592(17) Uiso 1 1 d . . . .
H5CA H 0.1064 0.7556 0.4442 0.071 Uiso 1 1 calc R . . .
H5CB H 0.1199 0.7533 0.4728 0.071 Uiso 1 1 calc R . . .
C47C C 0.1135(7) 0.5117(6) 0.47228(17) 0.107(5) Uiso 1 1 d . . . .
H47C H 0.1019 0.5283 0.4894 0.129 Uiso 1 1 calc R . . .
C48C C 0.1291(10) 0.4431(6) 0.4687(3) 0.150(9) Uiso 1 1 d G . . .
H48C H 0.1281 0.4128 0.4834 0.180 Uiso 1 1 calc R . . .
C49C C 0.1460(10) 0.4189(5) 0.4436(3) 0.154(9) Uiso 1 1 d G . . .
H49C H 0.1567 0.3720 0.4412 0.185 Uiso 1 1 calc R . . .
C50C C 0.1475(9) 0.4632(7) 0.4221(2) 0.141(8) Uiso 1 1 d G . . .
H50C H 0.1591 0.4466 0.4050 0.169 Uiso 1 1 calc R . . .
C51C C 0.1319(7) 0.5318(6) 0.42572(17) 0.099(4) Uiso 1 1 d G . . .
H51C H 0.1329 0.5622 0.4110 0.118 Uiso 1 1 calc R . . .
C52C C 0.1150(6) 0.5561(5) 0.45079(19) 0.080(3) Uiso 1 1 d G . . .
C53C C 0.0996(5) 0.6303(5) 0.4538(2) 0.061(2) Uiso 1 1 d . . . .
H53C H 0.0742 0.6372 0.4709 0.073 Uiso 1 1 calc R . . .
C54C C 0.1650(6) 0.6754(6) 0.4540(2) 0.067(2) Uiso 1 1 d . . . .
H54C H 0.1886 0.6706 0.4365 0.081 Uiso 1 1 calc R . . .
C55C C 0.2165(8) 0.6575(8) 0.4753(3) 0.083(3) Uiso 1 1 d . . . .
H55V H 0.2238 0.6970 0.4868 0.125 Uiso 1 1 calc R . . .
H55W H 0.2607 0.6444 0.4671 0.125 Uiso 1 1 calc R . . .
H55X H 0.1986 0.6193 0.4858 0.125 Uiso 1 1 calc R . . .
C56C C 0.1941(7) 0.7997(7) 0.4535(3) 0.077(3) Uiso 1 1 d . . . .
H56V H 0.2387 0.7773 0.4502 0.116 Uiso 1 1 calc R . . .
H56W H 0.1973 0.8270 0.4697 0.116 Uiso 1 1 calc R . . .
H56X H 0.1826 0.8295 0.4385 0.116 Uiso 1 1 calc R . . .
O14 O 0.532(2) 0.476(2) 0.2207(7) 0.0907(9) Uiso 0.30(3) 1 d . . I 1
O15 O 0.5592(6) 0.5105(6) 0.2271(2) 0.0907(9) Uiso 1 1 d . . J 2
O16 O 0.7396(13) 0.6884(18) 0.4731(5) 0.0907(9) Uiso 0.47(4) 1 d . . K 1
O17 O 0.7412(9) 0.7217(13) 0.4709(3) 0.0907(9) Uiso 0.65(4) 1 d . . L 2
O18 O 0.2338(19) 0.2244(19) 0.3568(7) 0.0907(9) Uiso 0.29(3) 1 d . . M 2
O19 O 0.2580(13) 0.3200(13) 0.3916(5) 0.0907(9) Uiso 0.42(3) 1 d . . . .
O20 O -0.3281(10) 0.5550(10) 0.2589(4) 0.0907(9) Uiso 0.55(3) 1 d . . . .
O21 O 0.7885(8) 0.6072(8) 0.4990(3) 0.0907(9) Uiso 0.67(3) 1 d . . . .
O22 O 0.2093(15) 1.0014(15) 0.3890(5) 0.0907(9) Uiso 0.37(3) 1 d . . . .
O23 O 0.0554(19) 0.5234(19) 0.3544(7) 0.0907(9) Uiso 0.30(3) 1 d . . . .
O24 O 0.836(2) 0.609(2) 0.3190(7) 0.0907(9) Uiso 0.27(3) 1 d . . . .
O25 O 0.7553(14) 0.6502(14) 0.3579(5) 0.0907(9) Uiso 0.40(3) 1 d . . . .
O26 O 0.3410(6) 0.8739(6) 0.4496(2) 0.0907(9) Uiso 1 1 d . . . .
O27 O 0.7610(15) 0.4703(15) 0.3632(5) 0.0907(9) Uiso 0.37(3) 1 d . . N 2
O28 O -0.0801(6) 0.6244(6) 0.4383(2) 0.0907(9) Uiso 1 1 d . . . .
O30 O 0.3822(8) 1.0108(8) 0.3923(3) 0.0907(9) Uiso 0.74(3) 1 d . . . .
O31 O 0.224(2) 1.004(2) 0.1797(7) 0.0907(9) Uiso 0.28(3) 1 d . . . .
O32 O 0.4422(7) 0.9111(7) 0.5099(2) 0.0907(9) Uiso 0.79(3) 1 d . . . .
O33 O 0.3614(7) 0.1906(7) 0.3056(2) 0.0907(9) Uiso 0.85(3) 1 d . . . .
O34 O -0.1769(6) 0.7358(6) 0.4300(2) 0.0907(9) Uiso 1 1 d . . . .
O35 O 0.5012(8) 0.5722(8) 0.1334(3) 0.0907(9) Uiso 0.68(3) 1 d . . . .
O36 O 0.790(2) 0.439(2) 0.3899(8) 0.0907(9) Uiso 0.26(3) 1 d . . O 1
O37 O -0.2015(10) 0.7741(10) 0.3780(3) 0.0907(9) Uiso 0.58(3) 1 d . . . .
O38 O 0.5291(6) 0.5961(6) 0.1858(2) 0.0907(9) Uiso 1 1 d . . . .
O39 O 0.6307(6) 0.6108(6) 0.3058(2) 0.0907(9) Uiso 1 1 d . . . .
O40 O 0.1974(13) 0.0895(13) 0.4297(5) 0.0907(9) Uiso 0.42(3) 1 d . . . .
O41 O 0.3128(11) 0.1266(11) 0.3997(4) 0.0907(9) Uiso 0.52(3) 1 d . . . .
O42 O 0.258(2) 0.168(2) 0.3518(9) 0.0907(9) Uiso 0.23(3) 1 d . . P 1

loop_
_atom_site_aniso_label
_atom_site_aniso_U_11
_atom_site_aniso_U_22
_atom_site_aniso_U_33
_atom_site_aniso_U_23
_atom_site_aniso_U_13
_atom_site_aniso_U_12
P1 0.0503(10) 0.0747(14) 0.0532(11) -0.0066(10) 0.0129(9) 0.0033(10)
P2 0.0465(10) 0.0713(13) 0.0453(10) 0.0109(9) 0.0076(8) 0.0082(9)
N3 0.047(3) 0.065(4) 0.041(3) 0.019(3) 0.005(3) 0.010(3)
C27 0.062(4) 0.071(5) 0.033(3) 0.013(3) 0.000(3) 0.020(4)
O1 0.063(4) 0.107(6) 0.076(4) -0.011(4) 0.018(4) 0.007(4)
O2 0.073(4) 0.073(4) 0.056(3) -0.011(3) 0.013(3) 0.001(3)
O3 0.081(5) 0.101(6) 0.087(5) -0.036(5) 0.025(4) -0.023(5)
O4 0.072(4) 0.070(4) 0.053(3) -0.011(3) 0.015(3) 0.001(3)
O9 0.055(3) 0.069(4) 0.047(3) 0.012(3) 0.008(2) 0.001(3)
O10 0.074(4) 0.096(6) 0.085(5) 0.047(5) 0.012(4) 0.029(4)
O11 0.075(4) 0.069(4) 0.050(3) 0.013(3) 0.002(3) -0.006(3)
O12 0.073(5) 0.111(7) 0.060(4) 0.008(4) 0.008(3) -0.004(5)
N1 0.044(3) 0.083(5) 0.056(4) -0.013(4) 0.008(3) 0.000(4)
N2 0.051(4) 0.079(5) 0.041(3) -0.012(3) 0.005(3) 0.005(3)
N4 0.042(3) 0.068(4) 0.052(4) 0.016(3) 0.004(3) 0.008(3)
C1 0.055(4) 0.083(6) 0.049(4) -0.016(4) 0.017(4) -0.001(4)
C2 0.054(5) 0.082(6) 0.062(5) -0.009(5) 0.016(4) 0.005(4)
C3 0.088(8) 0.109(10) 0.066(6) -0.004(6) 0.011(6) 0.009(7)
C4 0.107(10) 0.127(12) 0.063(6) -0.021(7) 0.013(7) -0.003(9)
C5 0.081(8) 0.139(14) 0.086(8) 0.014(9) 0.003(7) 0.030(9)
C6 0.065(6) 0.129(12) 0.072(6) -0.009(7) -0.006(5) 0.025(7)
C7 0.053(5) 0.082(6) 0.062(5) -0.012(5) 0.000(4) 0.000(4)
C8 0.050(4) 0.079(6) 0.055(4) -0.012(4) 0.005(4) 0.008(4)
C9 0.057(5) 0.075(6) 0.079(6) -0.022(5) 0.008(4) 0.004(5)
C10 0.063(5) 0.081(7) 0.085(7) -0.007(6) 0.017(5) -0.014(5)
C11 0.053(5) 0.091(7) 0.063(5) -0.001(5) 0.016(4) 0.011(5)
C12 0.054(4) 0.066(5) 0.055(5) -0.002(4) 0.025(4) 0.015(4)
C13 0.058(4) 0.070(5) 0.049(4) -0.008(4) 0.017(4) 0.003(4)
C14 0.046(4) 0.086(6) 0.052(4) -0.015(4) 0.010(3) 0.003(4)
C15 0.061(5) 0.084(7) 0.058(5) -0.017(4) 0.013(4) 0.011(5)
C16 0.061(5) 0.101(8) 0.064(5) -0.029(5) 0.000(4) 0.019(6)
C17 0.054(5) 0.105(9) 0.061(5) -0.017(5) 0.005(4) 0.009(5)
C18 0.050(5) 0.160(14) 0.043(4) -0.007(6) -0.004(4) -0.012(7)
C19 0.072(6) 0.109(9) 0.048(4) -0.002(5) 0.006(4) -0.017(6)
C20 0.116(11) 0.109(10) 0.074(7) 0.024(7) -0.011(7) -0.062(9)
C21 0.044(4) 0.095(7) 0.044(4) -0.004(4) 0.014(3) 0.002(4)
C22 0.050(4) 0.079(6) 0.082(6) -0.022(5) 0.014(4) 0.004(4)
C23 0.063(5) 0.086(7) 0.068(6) -0.020(5) 0.020(5) -0.011(5)
C24 0.074(6) 0.078(6) 0.063(5) 0.008(5) 0.023(5) 0.009(5)
C25 0.057(5) 0.086(7) 0.066(5) 0.018(5) 0.019(4) 0.023(5)
C26 0.047(4) 0.081(6) 0.041(4) 0.011(4) 0.012(3) 0.003(4)
C35 0.051(4) 0.062(4) 0.042(4) 0.008(3) 0.014(3) 0.001(4)
C36 0.055(4) 0.064(5) 0.055(4) 0.009(4) 0.011(4) 0.011(4)
C37 0.075(6) 0.057(5) 0.076(6) 0.020(4) 0.009(5) 0.011(4)
C38 0.049(4) 0.073(6) 0.063(5) 0.024(4) 0.007(4) 0.003(4)
C39 0.047(4) 0.076(6) 0.053(4) 0.021(4) 0.001(3) 0.003(4)
C40 0.058(4) 0.097(7) 0.041(4) 0.014(4) 0.011(4) 0.011(5)
C41 0.101(10) 0.20(2) 0.044(5) -0.005(8) 0.006(6) -0.050(12)
C42 0.139(16) 0.25(3) 0.058(7) -0.034(11) 0.005(9) -0.053(19)
C43 0.086(8) 0.146(15) 0.087(8) -0.021(9) 0.002(7) -0.017(10)
C44 0.091(9) 0.135(13) 0.070(7) -0.001(8) -0.009(6) -0.023(9)
C45 0.091(8) 0.086(7) 0.062(6) 0.017(5) 0.000(5) -0.010(6)
C46 0.064(5) 0.076(6) 0.060(5) 0.001(4) 0.007(4) -0.007(5)
P1A 0.0749(14) 0.0604(12) 0.0478(10) -0.0115(9) -0.0002(10) 0.0144(11)
P2A 0.0647(12) 0.0608(12) 0.0497(10) -0.0085(9) -0.0105(9) 0.0129(10)
N3A 0.055(4) 0.056(4) 0.051(3) -0.011(3) -0.010(3) 0.003(3)
C27A 0.073(5) 0.048(4) 0.053(4) -0.008(3) -0.017(4) 0.020(4)
O1A 0.109(6) 0.063(4) 0.071(4) -0.007(3) 0.009(4) 0.011(4)
O2A 0.077(4) 0.076(4) 0.062(4) -0.005(3) 0.007(3) 0.009(4)
O3A 0.107(6) 0.059(4) 0.094(5) -0.008(4) 0.036(5) -0.011(4)
O4A 0.067(4) 0.072(4) 0.041(3) -0.010(3) 0.002(3) 0.008(3)
O9A 0.073(4) 0.061(3) 0.051(3) -0.005(3) -0.014(3) -0.002(3)
O10A 0.075(4) 0.066(4) 0.075(4) -0.001(3) -0.028(4) 0.018(3)
O11A 0.053(3) 0.091(5) 0.050(3) -0.002(3) -0.009(3) -0.012(3)
O12A 0.097(6) 0.075(5) 0.069(4) -0.016(4) -0.001(4) 0.001(4)
N1A 0.082(5) 0.060(4) 0.060(4) -0.012(3) 0.013(4) 0.006(4)
N2A 0.074(5) 0.053(4) 0.049(4) -0.010(3) 0.004(3) 0.005(3)
N4A 0.057(4) 0.050(3) 0.054(4) -0.009(3) -0.011(3) 0.014(3)
C1A 0.114(9) 0.046(4) 0.062(5) -0.001(4) 0.018(6) 0.014(5)
C2A 0.098(8) 0.058(5) 0.055(5) -0.007(4) 0.005(5) 0.003(5)
C3A 0.129(11) 0.072(6) 0.054(5) 0.001(5) 0.007(6) 0.014(7)
C4A 0.140(14) 0.097(10) 0.066(7) 0.004(6) 0.003(8) 0.013(10)
C5A 0.116(11) 0.089(9) 0.087(8) 0.023(7) 0.000(8) 0.013(8)
C6A 0.096(8) 0.075(6) 0.067(6) 0.002(5) 0.008(6) 0.016(6)
C7A 0.085(7) 0.059(5) 0.066(5) 0.005(4) 0.011(5) 0.003(5)
C8A 0.080(6) 0.066(6) 0.066(5) 0.008(5) 0.000(5) 0.014(5)
C9A 0.084(7) 0.052(5) 0.091(7) -0.008(5) 0.023(6) 0.006(5)
C10A 0.096(8) 0.068(6) 0.090(8) -0.010(6) 0.006(7) 0.001(6)
C11A 0.082(6) 0.053(5) 0.061(5) -0.010(4) -0.005(5) 0.007(4)
C12A 0.060(4) 0.060(5) 0.046(4) -0.009(3) -0.003(3) 0.003(4)
C13A 0.073(5) 0.060(4) 0.041(4) -0.018(3) 0.001(4) 0.005(4)
C14A 0.083(6) 0.048(4) 0.039(3) -0.005(3) -0.003(4) 0.004(4)
C15A 0.079(6) 0.065(5) 0.047(4) -0.004(4) 0.007(4) 0.010(5)
C16A 0.089(7) 0.065(5) 0.056(5) -0.005(4) 0.009(5) 0.017(5)
C17A 0.129(11) 0.058(5) 0.054(5) 0.001(4) 0.018(6) 0.020(6)
C18A 0.146(13) 0.071(7) 0.048(5) 0.001(4) -0.003(6) -0.019(8)
C19A 0.095(7) 0.077(6) 0.047(4) -0.011(4) 0.005(5) -0.024(6)
C20A 0.19(2) 0.157(17) 0.063(7) 0.031(9) -0.031(10) -0.097(17)
C21A 0.080(6) 0.059(5) 0.042(4) -0.007(3) 0.006(4) 0.019(4)
C22A 0.100(8) 0.060(5) 0.065(5) -0.020(4) 0.011(5) 0.006(5)
C23A 0.072(6) 0.065(6) 0.095(8) -0.022(5) 0.011(6) -0.011(5)
C24A 0.078(7) 0.080(7) 0.098(8) -0.033(7) 0.004(6) 0.006(6)
C25A 0.068(6) 0.057(5) 0.076(6) -0.028(4) -0.010(5) 0.008(4)
C26A 0.062(5) 0.063(5) 0.050(4) -0.017(4) -0.005(4) 0.009(4)
C35A 0.063(5) 0.058(5) 0.055(4) -0.006(4) -0.015(4) 0.008(4)
C36A 0.067(5) 0.058(5) 0.069(5) -0.016(4) 0.000(5) 0.013(4)
C37A 0.055(4) 0.059(5) 0.068(5) -0.013(4) -0.007(4) 0.007(4)
C38A 0.057(4) 0.060(5) 0.064(5) -0.013(4) -0.016(4) 0.008(4)
C39A 0.082(6) 0.050(4) 0.048(4) -0.007(3) -0.015(4) 0.002(4)
C40A 0.075(6) 0.060(5) 0.054(4) 0.004(4) -0.006(4) 0.012(4)
C41A 0.143(13) 0.082(7) 0.052(5) -0.002(5) 0.000(7) -0.013(8)
C42A 0.178(19) 0.125(13) 0.048(6) 0.014(7) 0.012(8) -0.036(13)
C43A 0.106(10) 0.112(11) 0.065(6) 0.004(7) 0.014(6) -0.004(9)
C44A 0.083(7) 0.094(8) 0.078(7) 0.010(6) -0.003(6) -0.001(7)
C45A 0.075(6) 0.077(6) 0.061(5) 0.010(5) -0.009(5) 0.007(5)
C46A 0.067(5) 0.075(6) 0.065(5) -0.005(5) -0.005(5) -0.024(5)
O13E 0.073(5) 0.080(5) 0.101(6) 0.019(4) 0.011(4) 0.018(4)
N5E 0.080(5) 0.065(4) 0.053(4) 0.005(3) 0.013(4) 0.008(4)
C47E 0.081(7) 0.098(9) 0.081(7) 0.013(7) 0.005(6) 0.019(7)
C48E 0.086(9) 0.103(11) 0.138(14) 0.029(10) 0.003(9) 0.018(8)
C49E 0.090(8) 0.078(7) 0.118(11) 0.000(7) 0.036(8) 0.018(7)
C50E 0.123(13) 0.113(12) 0.088(9) 0.008(8) 0.033(9) 0.010(10)
C51E 0.099(9) 0.100(9) 0.068(6) -0.001(6) 0.021(6) 0.001(8)
C52E 0.094(8) 0.071(6) 0.076(6) 0.003(5) 0.022(6) 0.019(6)
C53E 0.070(6) 0.078(6) 0.062(5) -0.001(5) 0.008(5) 0.017(5)
C54E 0.092(7) 0.065(5) 0.063(5) -0.011(4) 0.018(5) 0.013(5)
C55E 0.135(13) 0.083(8) 0.125(11) 0.043(8) 0.061(11) 0.047(9)
C56E 0.079(7) 0.078(6) 0.070(6) 0.009(5) 0.004(5) -0.011(5)
O13 0.052(3) 0.083(5) 0.087(5) -0.004(4) -0.009(3) 0.007(3)
N5 0.055(4) 0.080(5) 0.059(4) 0.008(4) 0.000(3) -0.004(4)
C47 0.096(9) 0.100(9) 0.079(7) 0.017(7) -0.010(7) -0.024(8)
C48 0.098(11) 0.114(13) 0.140(15) 0.021(11) -0.012(10) -0.035(10)
C49 0.074(8) 0.160(18) 0.113(12) 0.045(12) 0.008(8) 0.001(10)
C50 0.089(9) 0.169(19) 0.090(9) 0.039(11) 0.002(8) -0.015(11)
C51 0.086(8) 0.112(10) 0.081(8) 0.018(7) 0.006(6) 0.000(8)
C52 0.062(5) 0.095(8) 0.069(6) 0.016(6) 0.000(5) -0.017(5)
C53 0.068(5) 0.076(6) 0.058(5) 0.000(4) 0.009(4) -0.017(5)
C54 0.059(5) 0.093(7) 0.058(5) 0.015(5) 0.009(4) -0.007(5)
C55 0.075(7) 0.142(14) 0.103(9) 0.060(10) -0.022(7) -0.038(9)
C56 0.057(5) 0.104(8) 0.063(5) 0.002(5) -0.002(4) 0.021(5)
O13B 0.084(5) 0.059(4) 0.097(5) 0.007(4) -0.016(4) -0.010(4)
N5B 0.077(5) 0.057(4) 0.052(4) -0.006(3) 0.005(4) -0.003(4)
C47B 0.088(4) 0.116(5) 0.141(6) 0.025(5) 0.008(4) 0.008(4)
C48B 0.088(4) 0.116(5) 0.141(6) 0.025(5) 0.008(4) 0.008(4)
C49B 0.088(4) 0.116(5) 0.141(6) 0.025(5) 0.008(4) 0.008(4)
C50B 0.088(4) 0.116(5) 0.141(6) 0.025(5) 0.008(4) 0.008(4)
C51B 0.088(4) 0.116(5) 0.141(6) 0.025(5) 0.008(4) 0.008(4)
C52B 0.088(4) 0.116(5) 0.141(6) 0.025(5) 0.008(4) 0.008(4)
C53B 0.075(6) 0.063(5) 0.063(5) 0.001(4) -0.005(5) 0.018(5)
C54B 0.100(8) 0.049(4) 0.057(5) 0.001(4) 0.019(5) 0.010(5)
C55B 0.095(9) 0.101(9) 0.084(7) 0.026(7) 0.039(7) 0.040(8)
C56B 0.107(9) 0.065(6) 0.057(5) -0.011(4) 0.008(5) -0.030(6)

loop_
_atom_type_symbol
_atom_type_description
_atom_type_scat_dispersion_real
_atom_type_scat_dispersion_imag
_atom_type_scat_source
C C 0.0181 0.0091 'International Tables Vol C Tables 4.2.6.8 and 6.1.1.4'
H H 0.0000 0.0000 'International Tables Vol C Tables 4.2.6.8 and 6.1.1.4'
N N 0.0311 0.0180 'International Tables Vol C Tables 4.2.6.8 and 6.1.1.4'
O O 0.0492 0.0322 'International Tables Vol C Tables 4.2.6.8 and 6.1.1.4'
P P 0.2955 0.4335 'International Tables Vol C Tables 4.2.6.8 and 6.1.1.4'

loop_
_geom_angle_atom_site_label_1
_geom_angle_atom_site_label_2
_geom_angle_atom_site_label_3
_geom_angle
C1 P1 C13 92.3(4)
C21 P1 C1 99.2(5)
C21 P1 C13 101.7(4)
C26 P2 C27 102.4(4)
C26 P2 C39 101.1(4)
C39 P2 C27 88.9(4)
N4 N3 C27 113.5(7)
C35 N3 C27 119.9(6)
C35 N3 N4 117.0(7)
P2 C27 H27 108.9
P2 C27 H27A 104.5
N3 C27 P2 107.5(5)
N3 C27 H27 108.9
N3 C27 H27A 104.5
N3 C27 C28 109.7(8)
N3 C27 C28C 120.7(9)
C28 C27 P2 113.1(7)
C28 C27 H27 108.9
C28C C27 P2 113.6(8)
C28C C27 H27A 104.5
C29 C28 C27 120.8(7)
C29 C28 C33 120.0
C33 C28 C27 119.2(7)
C28 C29 H29 120.0
C30 C29 C28 120.0
C30 C29 H29 120.0
C29 C30 H30 120.0
C29 C30 C31 120.0
C31 C30 H30 120.0
C30 C31 H31 120.0
C32 C31 C30 120.0
C32 C31 H31 120.0
C31 C32 H32 120.0
C31 C32 C33 120.0
C33 C32 H32 120.0
C28 C33 C34 120.9(9)
C32 C33 C28 120.0
C32 C33 C34 119.1(9)
O7 C34 C33 120(2)
O8 C34 O7 118(3)
O8 C34 C33 120.9(15)
C29C C28C C27 114.0(9)
C29C C28C C33C 120.0
C33C C28C C27 126.0(9)
C28C C29C H29C 120.0
C28C C29C C30C 120.0
C30C C29C H29C 120.0
C29C C30C H30C 120.0
C31C C30C C29C 120.0
C31C C30C H30C 120.0
C30C C31C H31C 120.0
C32C C31C C30C 120.0
C32C C31C H31C 120.0
C31C C32C H32C 120.0
C31C C32C C33C 120.0
C33C C32C H32C 120.0
C28C C33C C34C 120.5(10)
C32C C33C C28C 120.0
C32C C33C C34C 119.5(10)
O7C C34C C33C 118(2)
O8C C34C O7C 117(3)
O8C C34C C33C 124.9(18)
N2 N1 C1 114.9(7)
C9 N1 N2 118.7(9)
C9 N1 C1 123.8(9)
N1 N2 C13 116.5(7)
C12 N2 N1 117.2(7)
C12 N2 C13 121.4(8)
C38 N4 N3 119.6(8)
C38 N4 C39 122.3(7)
C39 N4 N3 116.0(7)
P1 C1 H1 106.8
N1 C1 P1 107.8(7)
N1 C1 H1 106.8
N1 C1 C2 114.6(7)
C2 C1 P1 113.7(7)
C2 C1 H1 106.8
C3 C2 C1 113.3(5)
C3 C2 C7 120.0
C7 C2 C1 126.7(5)
C2 C3 H3 120.0
C2 C3 C4 120.0
C4 C3 H3 120.0
C3 C4 H4 120.0
C5 C4 C3 120.0
C5 C4 H4 120.0
C4 C5 H5 120.0
C4 C5 C6 120.0
C6 C5 H5 120.0
C5 C6 H6 120.0
C7 C6 C5 120.0
C7 C6 H6 120.0
C2 C7 C8 125.9(6)
C6 C7 C2 120.0
C6 C7 C8 113.9(6)
O1 C8 O2 125.4(9)
O1 C8 C7 117.0(9)
O2 C8 C7 117.5(8)
O3 C9 N1 119.7(11)
O3 C9 C10 125.7(11)
N1 C9 C10 114.4(9)
C9 C10 H10A 109.7
C9 C10 H10B 109.7
C9 C10 C11 109.8(10)
H10A C10 H10B 108.2
C11 C10 H10A 109.7
C11 C10 H10B 109.7
C10 C11 H11A 109.8
C10 C11 H11B 109.8
H11A C11 H11B 108.3
C12 C11 C10 109.2(8)
C12 C11 H11A 109.8
C12 C11 H11B 109.8
O4 C12 N2 119.6(8)
O4 C12 C11 124.9(8)
N2 C12 C11 115.4(9)
P1 C13 H13 108.2
N2 C13 P1 106.6(6)
N2 C13 H13 108.2
N2 C13 C14 110.2(8)
C14 C13 P1 115.1(5)
C14 C13 H13 108.2
C15 C14 C13 118.1(6)
C15 C14 C19 120.0
C19 C14 C13 121.9(6)
C14 C15 H15 120.0
C14 C15 C16 120.0
C16 C15 H15 120.0
C15 C16 H16 120.0
C17 C16 C15 120.0
C17 C16 H16 120.0
C16 C17 H17 120.0
C16 C17 C18 120.0
C18 C17 H17 120.0
C17 C18 H18 120.0
C19 C18 C17 120.0
C19 C18 H18 120.0
C14 C19 C20 121.1(6)
C18 C19 C14 120.0
C18 C19 C20 118.9(6)
O5 C20 C19 124.7(10)
O6 C20 O5 124.3(13)
O6 C20 C19 110.9(12)
O5C C20 O6C 125.4(13)
O5C C20 C19 107.2(10)
O6C C20 C19 127.0(11)
C22 C21 P1 122.3(6)
C22 C21 C26 118.4(10)
C26 C21 P1 119.2(9)
C21 C22 H22 118.5
C21 C22 C23 123.0(9)
C23 C22 H22 118.5
C22 C23 H23 121.0
C24 C23 C22 117.9(11)
C24 C23 H23 121.0
C23 C24 H24 120.2
C23 C24 C25 119.6(11)
C25 C24 H24 120.2
C24 C25 H25 118.9
C26 C25 C24 122.2(9)
C26 C25 H25 118.9
C21 C26 P2 119.0(8)
C25 C26 P2 122.2(7)
C25 C26 C21 118.9(10)
N3 C35 C36 114.1(7)
O9 C35 N3 120.6(7)
O9 C35 C36 125.2(7)
C35 C36 H36A 109.1
C35 C36 H36B 109.1
H36A C36 H36B 107.9
C37 C36 C35 112.3(8)
C37 C36 H36A 109.1
C37 C36 H36B 109.1
C36 C37 H37A 109.7
C36 C37 H37B 109.7
C36 C37 C38 109.6(9)
H37A C37 H37B 108.2
C38 C37 H37A 109.7
C38 C37 H37B 109.7
O10 C38 N4 119.4(10)
O10 C38 C37 126.9(10)
N4 C38 C37 113.7(8)
P2 C39 H39 106.4
N4 C39 P2 107.3(6)
N4 C39 H39 106.4
N4 C39 C40 116.1(7)
C40 C39 P2 113.6(7)
C40 C39 H39 106.4
C41 C40 C39 114.4(5)
C41 C40 C45 120.0
C45 C40 C39 125.6(5)
C40 C41 H41 120.0
C42 C41 C40 120.0
C42 C41 H41 120.0
C41 C42 H42 120.0
C41 C42 C43 120.0
C43 C42 H42 120.0
C42 C43 H43 120.0
C44 C43 C42 120.0
C44 C43 H43 120.0
C43 C44 H44 120.0
C45 C44 C43 120.0
C45 C44 H44 120.0
C40 C45 C46 124.6(6)
C44 C45 C40 120.0
C44 C45 C46 115.4(6)
O11 C46 C45 114.1(9)
O12 C46 O11 128.2(10)
O12 C46 C45 117.8(10)
C13A P1A C1A 91.7(4)
C21A P1A C1A 100.3(6)
C21A P1A C13A 101.6(4)
C26A P2A C27A 103.1(5)
C39A P2A C27A 89.0(4)
C39A P2A C26A 100.5(5)
N4A N3A C27A 111.9(7)
C35A N3A C27A 119.8(7)
C35A N3A N4A 117.0(7)
P2A C27A H27B 105.9
P2A C27A H27C 109.0
N3A C27A P2A 107.5(5)
N3A C27A H27B 105.9
N3A C27A H27C 109.0
N3A C27A C28A 118.4(10)
N3A C27A C28B 109.0(9)
C28A C27A P2A 112.4(8)
C28A C27A H27B 105.9
C28B C27A P2A 113.2(7)
C28B C27A H27C 109.0
C29A C28A C27A 114.7(9)
C29A C28A C33A 120.0
C33A C28A C27A 125.2(9)
C28A C29A H29A 120.0
C30A C29A C28A 120.0
C30A C29A H29A 120.0
C29A C30A H30A 120.0
C29A C30A C31A 120.0
C31A C30A H30A 120.0
C30A C31A H31A 120.0
C30A C31A C32A 120.0
C32A C31A H31A 120.0
C31A C32A H32A 120.0
C31A C32A C33A 120.0
C33A C32A H32A 120.0
C28A C33A C34A 124.5(11)
C32A C33A C28A 120.0
C32A C33A C34A 115.4(11)
O7A C34A C33A 116(2)
O8A C34A O7A 122(2)
O8A C34A C33A 121.5(14)
C29B C28B C27A 117.9(7)
C29B C28B C33B 120.0
C33B C28B C27A 122.1(7)
C28B C29B H29B 120.0
C30B C29B C28B 120.0
C30B C29B H29B 120.0
C29B C30B H30B 120.0
C31B C30B C29B 120.0
C31B C30B H30B 120.0
C30B C31B H31B 120.0
C32B C31B C30B 120.0
C32B C31B H31B 120.0
C31B C32B H32B 120.0
C33B C32B C31B 120.0
C33B C32B H32B 120.0
C28B C33B C34B 124.5(11)
C32B C33B C28B 120.0
C32B C33B C34B 115.4(11)
O7B C34B O8B 119(2)
O7B C34B C33B 121(2)
O8B C34B C33B 119.4(14)
N2A N1A C1A 116.1(9)
C9A N1A N2A 119.0(9)
C9A N1A C1A 123.5(10)
N1A N2A C13A 117.8(7)
C12A N2A N1A 118.3(8)
C12A N2A C13A 120.1(8)
N3A N4A C39A 115.4(6)
C38A N4A N3A 118.5(8)
C38A N4A C39A 123.9(8)
P1A C1A H1A 106.4
N1A C1A P1A 105.9(7)
N1A C1A H1A 106.4
N1A C1A C2A 117.8(8)
C2A C1A P1A 113.3(9)
C2A C1A H1A 106.4
C3A C2A C1A 113.0(6)
C3A C2A C7A 120.0
C7A C2A C1A 126.9(6)
C2A C3A H3A 120.0
C4A C3A C2A 120.0
C4A C3A H3A 120.0
C3A C4A H4A 120.0
C3A C4A C5A 120.0
C5A C4A H4A 120.0
C4A C5A H5A 120.0
C4A C5A C6A 120.0
C6A C5A H5A 120.0
C5A C6A H6A 120.0
C7A C6A C5A 120.0
C7A C6A H6A 120.0
C2A C7A C8A 124.8(6)
C6A C7A C2A 120.0
C6A C7A C8A 115.2(6)
O1A C8A O2A 126.0(11)
O1A C8A C7A 117.6(10)
O2A C8A C7A 116.4(10)
O3A C9A N1A 120.8(12)
O3A C9A C10A 124.3(12)
N1A C9A C10A 115.0(11)
C9A C10A H10C 110.3
C9A C10A H10D 110.3
C9A C10A C11A 107.3(11)
H10C C10A H10D 108.5
C11A C10A H10C 110.3
C11A C10A H10D 110.3
C10A C11A H11C 109.3
C10A C11A H11D 109.3
H11C C11A H11D 108.0
C12A C11A C10A 111.5(8)
C12A C11A H11C 109.3
C12A C11A H11D 109.3
O4A C12A N2A 119.3(9)
O4A C12A C11A 126.9(8)
N2A C12A C11A 113.6(8)
P1A C13A H13A 107.9
N2A C13A P1A 105.6(6)
N2A C13A H13A 107.9
N2A C13A C14A 112.8(7)
C14A C13A P1A 114.6(5)
C14A C13A H13A 107.9
C15A C14A C13A 117.7(6)
C15A C14A C19A 120.0
C19A C14A C13A 122.3(6)
C14A C15A H15A 120.0
C16A C15A C14A 120.0
C16A C15A H15A 120.0
C15A C16A H16A 120.0
C15A C16A C17A 120.0
C17A C16A H16A 120.0
C16A C17A H17A 120.0
C16A C17A C18A 120.0
C18A C17A H17A 120.0
C17A C18A H18A 120.0
C19A C18A C17A 120.0
C19A C18A H18A 120.0
C14A C19A C20A 120.6(7)
C18A C19A C14A 120.0
C18A C19A C20A 119.3(7)
O5A C20A C19A 124.5(11)
O6A C20A O5A 124.8(13)
O6A C20A C19A 110.2(13)
O5B C20A O6B 125.2(13)
O5B C20A C19A 110.5(14)
O6B C20A C19A 124.1(13)
C22A C21A P1A 121.7(7)
C22A C21A C26A 118.3(9)
C26A C21A P1A 120.0(9)
C21A C22A H22A 118.5
C23A C22A C21A 123.0(10)
C23A C22A H22A 118.5
C22A C23A H23A 121.4
C22A C23A C24A 117.2(12)
C24A C23A H23A 121.4
C23A C24A H24A 119.1
C25A C24A C23A 121.8(12)
C25A C24A H24A 119.1
C24A C25A H25A 119.4
C24A C25A C26A 121.2(10)
C26A C25A H25A 119.4
C21A C26A P2A 118.2(8)
C25A C26A P2A 123.4(7)
C25A C26A C21A 118.3(10)
N3A C35A C36A 115.6(8)
O9A C35A N3A 121.2(9)
O9A C35A C36A 122.9(8)
C35A C36A H36C 109.7
C35A C36A H36D 109.7
H36C C36A H36D 108.2
C37A C36A C35A 109.9(8)
C37A C36A H36C 109.7
C37A C36A H36D 109.7
C36A C37A H37C 109.0
C36A C37A H37D 109.0
H37C C37A H37D 107.8
C38A C37A C36A 113.0(9)
C38A C37A H37C 109.0
C38A C37A H37D 109.0
O10A C38A N4A 120.0(9)
O10A C38A C37A 126.2(9)
N4A C38A C37A 113.8(8)
P2A C39A H39A 105.6
N4A C39A P2A 107.9(6)
N4A C39A H39A 105.6
N4A C39A C40A 116.0(7)
C40A C39A P2A 115.1(7)
C40A C39A H39A 105.6
C41A C40A C39A 114.8(5)
C41A C40A C45A 120.0
C45A C40A C39A 125.2(5)
C40A C41A H41A 120.0
C42A C41A C40A 120.0
C42A C41A H41A 120.0
C41A C42A H42A 120.0
C43A C42A C41A 120.0
C43A C42A H42A 120.0
C42A C43A H43A 120.0
C42A C43A C44A 120.0
C44A C43A H43A 120.0
C43A C44A H44A 120.0
C43A C44A C45A 120.0
C45A C44A H44A 120.0
C40A C45A C46A 125.3(6)
C44A C45A C40A 120.0
C44A C45A C46A 114.6(6)
O11A C46A C45A 115.1(10)
O12A C46A O11A 127.0(10)
O12A C46A C45A 117.9(10)
C53G O13G H13G 109.5
H5GA N5G H5GB 107.1
C54G N5G H5GA 107.7
C54G N5G H5GB 107.7
C56G N5G H5GA 107.7
C56G N5G H5GB 107.7
C56G N5G C54G 118.5(19)
C48G C47G H47G 120.0
C48G C47G C52G 120.0
C52G C47G H47G 120.0
C47G C48G H48G 120.0
C47G C48G C49G 120.0
C49G C48G H48G 120.0
C48G C49G H49G 120.0
C50G C49G C48G 120.0
C50G C49G H49G 120.0
C49G C50G H50G 120.0
C51G C50G C49G 120.0
C51G C50G H50G 120.0
C50G C51G H51G 120.0
C50G C51G C52G 120.0
C52G C51G H51G 120.0
C47G C52G C53G 119.6(14)
C51G C52G C47G 120.0
C51G C52G C53G 120.4(14)
O13G C53G H53G 108.4
O13G C53G C54G 104.9(18)
C52G C53G O13G 116.2(18)
C52G C53G H53G 108.4
C52G C53G C54G 110.5(19)
C54G C53G H53G 108.4
N5G C54G C53G 105.7(17)
N5G C54G H54G 110.4
N5G C54G C55G 110.6(18)
C53G C54G H54G 110.4
C53G C54G C55G 109(2)
C55G C54G H54G 110.4
C54G C55G H55A 109.5
C54G C55G H55B 109.5
C54G C55G H55C 109.5
H55A C55G H55B 109.5
H55A C55G H55C 109.5
H55B C55G H55C 109.5
N5G C56G H56A 109.5
N5G C56G H56B 109.5
N5G C56G H56C 109.5
H56A C56G H56B 109.5
H56A C56G H56C 109.5
H56B C56G H56C 109.5
C53E O13E H13E 109.5
H5EA N5E H5EB 107.5
C54E N5E H5EA 108.5
C54E N5E H5EB 108.5
C56E N5E H5EA 108.5
C56E N5E H5EB 108.5
C56E N5E C54E 114.9(9)
C48E C47E H47E 120.0
C48E C47E C52E 120.0
C52E C47E H47E 120.0
C47E C48E H48E 120.0
C49E C48E C47E 120.0
C49E C48E H48E 120.0
C48E C49E H49E 120.0
C48E C49E C50E 120.0
C50E C49E H49E 120.0
C49E C50E H50E 120.0
C49E C50E C51E 120.0
C51E C50E H50E 120.0
C50E C51E H51E 120.0
C52E C51E C50E 120.0
C52E C51E H51E 120.0
C47E C52E C53E 121.3(7)
C51E C52E C47E 120.0
C51E C52E C53E 118.7(7)
O13E C53E C52E 111.9(9)
O13E C53E H53E 110.0
O13E C53E C54E 104.0(10)
C52E C53E H53E 110.0
C52E C53E C54E 111.0(10)
C54E C53E H53E 110.0
N5E C54E C53E 108.1(9)
N5E C54E H54E 108.6
N5E C54E C55E 110.0(10)
C53E C54E H54E 108.6
C55E C54E C53E 113.0(14)
C55E C54E H54E 108.6
C54E C55E H55D 109.5
C54E C55E H55E 109.5
C54E C55E H55F 109.5
H55D C55E H55E 109.5
H55D C55E H55F 109.5
H55E C55E H55F 109.5
N5E C56E H56D 109.5
N5E C56E H56E 109.5
N5E C56E H56F 109.5
H56D C56E H56E 109.5
H56D C56E H56F 109.5
H56E C56E H56F 109.5
C53D O13D H13D 109.5
H5DA N5D H5DB 106.9
C54D N5D H5DA 107.2
C54D N5D H5DB 107.2
C54D N5D C56D 120.3(13)
C56D N5D H5DA 107.2
C56D N5D H5DB 107.2
C48D C47D H47D 120.0
C48D C47D C52D 120.0
C52D C47D H47D 120.0
C47D C48D H48D 120.0
C49D C48D C47D 120.0
C49D C48D H48D 120.0
C48D C49D H49D 120.0
C48D C49D C50D 120.0
C50D C49D H49D 120.0
C49D C50D H50D 120.0
C49D C50D C51D 120.0
C51D C50D H50D 120.0
C50D C51D H51D 120.0
C52D C51D C50D 120.0
C52D C51D H51D 120.0
C47D C52D C53D 120(2)
C51D C52D C47D 120.0
C51D C52D C53D 120(2)
O13D C53D C52D 113(2)
O13D C53D H53D 109.1
O13D C53D C54D 110.2(19)
C52D C53D H53D 109.1
C54D C53D C52D 106(2)
C54D C53D H53D 109.1
N5D C54D C53D 109.5(16)
N5D C54D H54D 104.8
N5D C54D C55D 117.6(14)
C53D C54D H54D 104.8
C53D C54D C55D 114.0(17)
C55D C54D H54D 104.8
C54D C55D H55G 109.5
C54D C55D H55H 109.5
C54D C55D H55I 109.5
H55G C55D H55H 109.5
H55G C55D H55I 109.5
H55H C55D H55I 109.5
N5D C56D H56G 109.5
N5D C56D H56H 109.5
N5D C56D H56I 109.5
H56G C56D H56H 109.5
H56G C56D H56I 109.5
H56H C56D H56I 109.5
C53 O13 H13B 109.5
H5B N5 H5C 107.4
C54 N5 H5B 108.3
C54 N5 H5C 108.3
C56 N5 H5B 108.3
C56 N5 H5C 108.3
C56 N5 C54 116.0(9)
C48 C47 H47 120.0
C48 C47 C52 120.0
C52 C47 H47 120.0
C47 C48 H48 120.0
C47 C48 C49 120.0
C49 C48 H48 120.0
C48 C49 H49 120.0
C50 C49 C48 120.0
C50 C49 H49 120.0
C49 C50 H50 120.0
C49 C50 C51 120.0
C51 C50 H50 120.0
C50 C51 H51 120.0
C50 C51 C52 120.0
C52 C51 H51 120.0
C47 C52 C53 121.2(7)
C51 C52 C47 120.0
C51 C52 C53 118.7(7)
O13 C53 C52 110.7(9)
O13 C53 H53 109.8
O13 C53 C54 105.8(9)
C52 C53 H53 109.8
C52 C53 C54 110.9(9)
C54 C53 H53 109.8
N5 C54 H54 108.3
N5 C54 C55 110.3(9)
C53 C54 N5 108.4(8)
C53 C54 H54 108.3
C53 C54 C55 113.1(13)
C55 C54 H54 108.3
C54 C55 H55J 109.5
C54 C55 H55K 109.5
C54 C55 H55L 109.5
H55J C55 H55K 109.5
H55J C55 H55L 109.5
H55K C55 H55L 109.5
N5 C56 H56J 109.5
N5 C56 H56K 109.5
N5 C56 H56L 109.5
H56J C56 H56K 109.5
H56J C56 H56L 109.5
H56K C56 H56L 109.5
C53F O13F H13F 109.5
H5FA N5F H5FB 107.6
C54F N5F H5FA 108.7
C54F N5F H5FB 108.7
C54F N5F C56F 114.2(11)
C56F N5F H5FA 108.7
C56F N5F H5FB 108.7
C48F C47F H47F 120.0
C48F C47F C52F 120.0
C52F C47F H47F 120.0
C47F C48F H48F 120.0
C49F C48F C47F 120.0
C49F C48F H48F 120.0
C48F C49F H49F 120.0
C48F C49F C50F 120.0
C50F C49F H49F 120.0
C49F C50F H50F 120.0
C51F C50F C49F 120.0
C51F C50F H50F 120.0
C50F C51F H51F 120.0
C50F C51F C52F 120.0
C52F C51F H51F 120.0
C47F C52F C53F 120.3(10)
C51F C52F C47F 120.0
C51F C52F C53F 119.7(10)
O13F C53F C52F 109.7(11)
O13F C53F H53F 110.5
O13F C53F C54F 105.9(11)
C52F C53F H53F 110.5
C52F C53F C54F 109.6(12)
C54F C53F H53F 110.5
N5F C54F C53F 107.9(11)
N5F C54F H54F 108.4
C53F C54F H54F 108.4
C55F C54F N5F 110.1(12)
C55F C54F C53F 113.6(12)
C55F C54F H54F 108.4
C54F C55F H55M 109.5
C54F C55F H55N 109.5
C54F C55F H55O 109.5
H55M C55F H55N 109.5
H55M C55F H55O 109.5
H55N C55F H55O 109.5
N5F C56F H56M 109.5
N5F C56F H56N 109.5
N5F C56F H56O 109.5
H56M C56F H56N 109.5
H56M C56F H56O 109.5
H56N C56F H56O 109.5
C53A O13A H13C 109.5
H5AA N5A H5AB 106.4
C54A N5A H5AA 106.4
C54A N5A H5AB 106.4
C56A N5A H5AA 106.4
C56A N5A H5AB 106.4
C56A N5A C54A 123.8(16)
C48A C47A H47A 120.0
C48A C47A C52A 120.0
C52A C47A H47A 120.0
C47A C48A H48A 120.0
C47A C48A C49A 120.0
C49A C48A H48A 120.0
C48A C49A H49A 120.0
C48A C49A C50A 120.0
C50A C49A H49A 120.0
C49A C50A H50A 120.0
C51A C50A C49A 120.0
C51A C50A H50A 120.0
C50A C51A H51A 120.0
C52A C51A C50A 120.0
C52A C51A H51A 120.0
C47A C52A C53A 123.6(16)
C51A C52A C47A 120.0
C51A C52A C53A 116.4(16)
O13A C53A C52A 111.6(17)
O13A C53A H53A 105.9
O13A C53A C54A 113.2(16)
C52A C53A H53A 105.9
C52A C53A C54A 113.7(17)
C54A C53A H53A 105.9
N5A C54A H54A 90.8
C53A C54A N5A 114.4(15)
C53A C54A H54A 90.8
C53A C54A C55A 142(3)
C55A C54A N5A 104(2)
C55A C54A H54A 90.8
C54A C55A H55P 109.5
C54A C55A H55Q 109.5
C54A C55A H55R 109.5
H55P C55A H55Q 109.5
H55P C55A H55R 109.5
H55Q C55A H55R 109.5
N5A C56A H56P 109.5
N5A C56A H56Q 109.5
N5A C56A H56R 109.5
H56P C56A H56Q 109.5
H56P C56A H56R 109.5
H56Q C56A H56R 109.5
C53B O13B H13H 109.5
H5BA N5B H5BB 107.2
C54B N5B H5BA 108.0
C54B N5B H5BB 108.0
C54B N5B C56B 117.3(9)
C56B N5B H5BA 108.0
C56B N5B H5BB 108.0
C48B C47B H47B 120.0
C48B C47B C52B 120.0
C52B C47B H47B 120.0
C47B C48B H48B 120.0
C49B C48B C47B 120.0
C49B C48B H48B 120.0
C48B C49B H49B 120.0
C48B C49B C50B 120.0
C50B C49B H49B 120.0
C49B C50B H50B 120.0
C51B C50B C49B 120.0
C51B C50B H50B 120.0
C50B C51B H51B 120.0
C52B C51B C50B 120.0
C52B C51B H51B 120.0
C47B C52B C53B 118.9(9)
C51B C52B C47B 120.0
C51B C52B C53B 121.1(9)
O13B C53B C52B 110.5(10)
O13B C53B H53B 109.4
O13B C53B C54B 104.8(9)
C52B C53B H53B 109.4
C52B C53B C54B 113.1(10)
C54B C53B H53B 109.4
N5B C54B C53B 107.1(8)
N5B C54B H54B 109.5
N5B C54B C55B 109.3(9)
C53B C54B H54B 109.5
C53B C54B C55B 112.0(12)
C55B C54B H54B 109.5
C54B C55B H55S 109.5
C54B C55B H55T 109.5
C54B C55B H55U 109.5
H55S C55B H55T 109.5
H55S C55B H55U 109.5
H55T C55B H55U 109.5
N5B C56B H56S 109.5
N5B C56B H56T 109.5
N5B C56B H56U 109.5
H56S C56B H56T 109.5
H56S C56B H56U 109.5
H56T C56B H56U 109.5
C53C O13C H13I 109.5
H5CA N5C H5CB 107.6
C54C N5C H5CA 108.6
C54C N5C H5CB 108.6
C56C N5C H5CA 108.6
C56C N5C H5CB 108.6
C56C N5C C54C 114.6(9)
C48C C47C H47C 120.0
C48C C47C C52C 120.0
C52C C47C H47C 120.0
C47C C48C H48C 120.0
C47C C48C C49C 120.0
C49C C48C H48C 120.0
C48C C49C H49C 120.0
C50C C49C C48C 120.0
C50C C49C H49C 120.0
C49C C50C H50C 120.0
C49C C50C C51C 120.0
C51C C50C H50C 120.0
C50C C51C H51C 120.0
C50C C51C C52C 120.0
C52C C51C H51C 120.0
C47C C52C C53C 121.8(8)
C51C C52C C47C 120.0
C51C C52C C53C 118.2(8)
O13C C53C C52C 111.6(9)
O13C C53C H53C 108.4
O13C C53C C54C 106.4(8)
C52C C53C H53C 108.4
C52C C53C C54C 113.5(9)
C54C C53C H53C 108.4
N5C C54C C53C 106.3(8)
N5C C54C H54C 108.1
C53C C54C H54C 108.1
C55C C54C N5C 111.8(10)
C55C C54C C53C 114.3(10)
C55C C54C H54C 108.1
C54C C55C H55V 109.5
C54C C55C H55W 109.5
C54C C55C H55X 109.5
H55V C55C H55W 109.5
H55V C55C H55X 109.5
H55W C55C H55X 109.5
N5C C56C H56V 109.5
N5C C56C H56W 109.5
N5C C56C H56X 109.5
H56V C56C H56W 109.5
H56V C56C H56X 109.5
H56W C56C H56X 109.5

loop_
_geom_bond_atom_site_label_1
_geom_bond_atom_site_label_2
_geom_bond_distance
P1 C1 1.873(10)
P1 C13 1.894(9)
P1 C21 1.831(11)
P2 C27 1.884(8)
P2 C26 1.849(11)
P2 C39 1.877(9)
N3 C27 1.440(11)
N3 N4 1.435(10)
N3 C35 1.393(10)
C27 H27 1.0000
C27 H27A 1.0000
C27 C28 1.554(11)
C27 C28C 1.475(11)
O7 C34 1.32(2)
O8 C34 1.27(3)
C28 C29 1.3900
C28 C33 1.3900
C29 H29 0.9500
C29 C30 1.3900
C30 H30 0.9500
C30 C31 1.3900
C31 H31 0.9500
C31 C32 1.3900
C32 H32 0.9500
C32 C33 1.3900
C33 C34 1.52(3)
O7C C34C 1.33(3)
O8C C34C 1.27(3)
C28C C29C 1.3900
C28C C33C 1.3900
C29C H29C 0.9500
C29C C30C 1.3900
C30C H30C 0.9500
C30C C31C 1.3900
C31C H31C 0.9500
C31C C32C 1.3900
C32C H32C 0.9500
C32C C33C 1.3900
C33C C34C 1.54(3)
O1 C8 1.233(14)
O2 C8 1.260(13)
O3 C9 1.244(15)
O4 C12 1.246(13)
O5 C20 1.246(9)
O6 C20 1.245(9)
O5C C20 1.243(9)
O6C C20 1.244(9)
O9 C35 1.226(11)
O10 C38 1.196(12)
O11 C46 1.282(14)
O12 C46 1.231(15)
N1 N2 1.441(11)
N1 C1 1.464(13)
N1 C9 1.348(15)
N2 C12 1.362(11)
N2 C13 1.466(12)
N4 C38 1.385(13)
N4 C39 1.429(13)
C1 H1 1.0000
C1 C2 1.530(13)
C2 C3 1.3900
C2 C7 1.3900
C3 H3 0.9500
C3 C4 1.3900
C4 H4 0.9500
C4 C5 1.3900
C5 H5 0.9500
C5 C6 1.3900
C6 H6 0.9500
C6 C7 1.3900
C7 C8 1.503(10)
C9 C10 1.502(18)
C10 H10A 0.9900
C10 H10B 0.9900
C10 C11 1.530(18)
C11 H11A 0.9900
C11 H11B 0.9900
C11 C12 1.497(15)
C13 H13 1.0000
C13 C14 1.546(11)
C14 C15 1.3900
C14 C19 1.3900
C15 H15 0.9500
C15 C16 1.3900
C16 H16 0.9500
C16 C17 1.3900
C17 H17 0.9500
C17 C18 1.3900
C18 H18 0.9500
C18 C19 1.3900
C19 C20 1.547(15)
C21 C22 1.392(17)
C21 C26 1.399(12)
C22 H22 0.9500
C22 C23 1.407(18)
C23 H23 0.9500
C23 C24 1.371(16)
C24 H24 0.9500
C24 C25 1.411(19)
C25 H25 0.9500
C25 C26 1.379(15)
C35 C36 1.519(12)
C36 H36A 0.9900
C36 H36B 0.9900
C36 C37 1.496(13)
C37 H37A 0.9900
C37 H37B 0.9900
C37 C38 1.529(17)
C39 H39 1.0000
C39 C40 1.522(12)
C40 C41 1.3900
C40 C45 1.3900
C41 H41 0.9500
C41 C42 1.3900
C42 H42 0.9500
C42 C43 1.3900
C43 H43 0.9500
C43 C44 1.3900
C44 H44 0.9500
C44 C45 1.3900
C45 C46 1.523(11)
P1A C1A 1.906(11)
P1A C13A 1.904(8)
P1A C21A 1.822(10)
P2A C27A 1.894(9)
P2A C26A 1.848(11)
P2A C39A 1.844(10)
N3A C27A 1.463(11)
N3A N4A 1.449(11)
N3A C35A 1.331(12)
C27A H27B 1.0000
C27A H27C 1.0000
C27A C28A 1.493(12)
C27A C28B 1.550(11)
O7A C34A 1.30(2)
O8A C34A 1.29(3)
C28A C29A 1.3900
C28A C33A 1.3900
C29A H29A 0.9500
C29A C30A 1.3900
C30A H30A 0.9500
C30A C31A 1.3900
C31A H31A 0.9500
C31A C32A 1.3900
C32A H32A 0.9500
C32A C33A 1.3900
C33A C34A 1.45(3)
O7B C34B 1.29(2)
O8B C34B 1.29(3)
C28B C29B 1.3900
C28B C33B 1.3900
C29B H29B 0.9500
C29B C30B 1.3900
C30B H30B 0.9500
C30B C31B 1.3900
C31B H31B 0.9500
C31B C32B 1.3900
C32B H32B 0.9500
C32B C33B 1.3900
C33B C34B 1.44(3)
O1A C8A 1.255(16)
O2A C8A 1.260(15)
O3A C9A 1.218(15)
O4A C12A 1.231(12)
O5A C20A 1.245(9)
O6A C20A 1.244(9)
O5B C20A 1.244(9)
O6B C20A 1.244(9)
O9A C35A 1.236(11)
O10A C38A 1.244(12)
O11A C46A 1.261(15)
O12A C46A 1.244(16)
N1A N2A 1.424(13)
N1A C1A 1.430(15)
N1A C9A 1.399(16)
N2A C12A 1.384(11)
N2A C13A 1.440(12)
N4A C38A 1.369(12)
N4A C39A 1.456(12)
C1A H1A 1.0000
C1A C2A 1.505(14)
C2A C3A 1.3900
C2A C7A 1.3900
C3A H3A 0.9500
C3A C4A 1.3900
C4A H4A 0.9500
C4A C5A 1.3900
C5A H5A 0.9500
C5A C6A 1.3900
C6A H6A 0.9500
C6A C7A 1.3900
C7A C8A 1.517(12)
C9A C10A 1.50(2)
C10A H10C 0.9900
C10A H10D 0.9900
C10A C11A 1.547(19)
C11A H11C 0.9900
C11A H11D 0.9900
C11A C12A 1.505(14)
C13A H13A 1.0000
C13A C14A 1.532(11)
C14A C15A 1.3900
C14A C19A 1.3900
C15A H15A 0.9500
C15A C16A 1.3900
C16A H16A 0.9500
C16A C17A 1.3900
C17A H17A 0.9500
C17A C18A 1.3900
C18A H18A 0.9500
C18A C19A 1.3900
C19A C20A 1.530(17)
C21A C22A 1.389(18)
C21A C26A 1.436(13)
C22A H22A 0.9500
C22A C23A 1.378(19)
C23A H23A 0.9500
C23A C24A 1.393(17)
C24A H24A 0.9500
C24A C25A 1.376(18)
C25A H25A 0.9500
C25A C26A 1.375(15)
C35A C36A 1.546(13)
C36A H36C 0.9900
C36A H36D 0.9900
C36A C37A 1.487(15)
C37A H37C 0.9900
C37A H37D 0.9900
C37A C38A 1.479(15)
C39A H39A 1.0000
C39A C40A 1.518(12)
C40A C41A 1.3900
C40A C45A 1.3900
C41A H41A 0.9500
C41A C42A 1.3900
C42A H42A 0.9500
C42A C43A 1.3900
C43A H43A 0.9500
C43A C44A 1.3900
C44A H44A 0.9500
C44A C45A 1.3900
C45A C46A 1.514(12)
O13G H13G 0.8400
O13G C53G 1.48(3)
N5G H5GA 0.9100
N5G H5GB 0.9100
N5G C54G 1.53(3)
N5G C56G 1.43(3)
C47G H47G 0.9500
C47G C48G 1.3900
C47G C52G 1.3900
C48G H48G 0.9500
C48G C49G 1.3900
C49G H49G 0.9500
C49G C50G 1.3900
C50G H50G 0.9500
C50G C51G 1.3900
C51G H51G 0.9500
C51G C52G 1.3900
C52G C53G 1.40(3)
C53G H53G 1.0000
C53G C54G 1.63(3)
C54G H54G 1.0000
C54G C55G 1.64(4)
C55G H55A 0.9800
C55G H55B 0.9800
C55G H55C 0.9800
C56G H56A 0.9800
C56G H56B 0.9800
C56G H56C 0.9800
O13E H13E 0.8400
O13E C53E 1.403(15)
N5E H5EA 0.9100
N5E H5EB 0.9100
N5E C54E 1.508(15)
N5E C56E 1.469(16)
C47E H47E 0.9500
C47E C48E 1.3900
C47E C52E 1.3900
C48E H48E 0.9500
C48E C49E 1.3900
C49E H49E 0.9500
C49E C50E 1.3900
C50E H50E 0.9500
C50E C51E 1.3900
C51E H51E 0.9500
C51E C52E 1.3900
C52E C53E 1.503(12)
C53E H53E 1.0000
C53E C54E 1.543(19)
C54E H54E 1.0000
C54E C55E 1.536(18)
C55E H55D 0.9800
C55E H55E 0.9800
C55E H55F 0.9800
C56E H56D 0.9800
C56E H56E 0.9800
C56E H56F 0.9800
O13D H13D 0.8400
O13D C53D 1.38(3)
N5D H5DA 0.9100
N5D H5DB 0.9100
N5D C54D 1.46(2)
N5D C56D 1.56(2)
C47D H47D 0.9500
C47D C48D 1.3900
C47D C52D 1.3900
C48D H48D 0.9500
C48D C49D 1.3900
C49D H49D 0.9500
C49D C50D 1.3900
C50D H50D 0.9500
C50D C51D 1.3900
C51D H51D 0.9500
C51D C52D 1.3900
C52D C53D 1.50(3)
C53D H53D 1.0000
C53D C54D 1.48(3)
C54D H54D 1.0000
C54D C55D 1.51(3)
C55D H55G 0.9800
C55D H55H 0.9800
C55D H55I 0.9800
C56D H56G 0.9800
C56D H56H 0.9800
C56D H56I 0.9800
O13 H13B 0.8400
O13 C53 1.431(14)
N5 H5B 0.9100
N5 H5C 0.9100
N5 C54 1.531(15)
N5 C56 1.456(16)
C47 H47 0.9500
C47 C48 1.3900
C47 C52 1.3900
C48 H48 0.9500
C48 C49 1.3900
C49 H49 0.9500
C49 C50 1.3900
C50 H50 0.9500
C50 C51 1.3900
C51 H51 0.9500
C51 C52 1.3900
C52 C53 1.501(12)
C53 H53 1.0000
C53 C54 1.514(18)
C54 H54 1.0000
C54 C55 1.542(18)
C55 H55J 0.9800
C55 H55K 0.9800
C55 H55L 0.9800
C56 H56J 0.9800
C56 H56K 0.9800
C56 H56L 0.9800
O13F H13F 0.8400
O13F C53F 1.411(17)
N5F H5FA 0.9100
N5F H5FB 0.9100
N5F C54F 1.507(18)
N5F C56F 1.51(2)
C47F H47F 0.9500
C47F C48F 1.3900
C47F C52F 1.3900
C48F H48F 0.9500
C48F C49F 1.3900
C49F H49F 0.9500
C49F C50F 1.3900
C50F H50F 0.9500
C50F C51F 1.3900
C51F H51F 0.9500
C51F C52F 1.3900
C52F C53F 1.524(18)
C53F H53F 1.0000
C53F C54F 1.54(2)
C54F H54F 1.0000
C54F C55F 1.48(2)
C55F H55M 0.9800
C55F H55N 0.9800
C55F H55O 0.9800
C56F H56M 0.9800
C56F H56N 0.9800
C56F H56O 0.9800
O13A H13C 0.8400
O13A C53A 1.39(2)
N5A H5AA 0.9100
N5A H5AB 0.9100
N5A C54A 1.50(2)
N5A C56A 1.44(3)
C47A H47A 0.9500
C47A C48A 1.3900
C47A C52A 1.3900
C48A H48A 0.9500
C48A C49A 1.3900
C49A H49A 0.9500
C49A C50A 1.3900
C50A H50A 0.9500
C50A C51A 1.3900
C51A H51A 0.9500
C51A C52A 1.3900
C52A C53A 1.46(2)
C53A H53A 1.0000
C53A C54A 1.47(3)
C54A H54A 1.0000
C54A C55A 1.50(2)
C55A H55P 0.9800
C55A H55Q 0.9800
C55A H55R 0.9800
C56A H56P 0.9800
C56A H56Q 0.9800
C56A H56R 0.9800
O13B H13H 0.8400
O13B C53B 1.442(13)
N5B H5BA 0.9100
N5B H5BB 0.9100
N5B C54B 1.471(16)
N5B C56B 1.539(14)
C47B H47B 0.9500
C47B C48B 1.3900
C47B C52B 1.3900
C48B H48B 0.9500
C48B C49B 1.3900
C49B H49B 0.9500
C49B C50B 1.3900
C50B H50B 0.9500
C50B C51B 1.3900
C51B H51B 0.9500
C51B C52B 1.3900
C52B C53B 1.484(14)
C53B H53B 1.0000
C53B C54B 1.512(17)
C54B H54B 1.0000
C54B C55B 1.542(16)
C55B H55S 0.9800
C55B H55T 0.9800
C55B H55U 0.9800
C56B H56S 0.9800
C56B H56T 0.9800
C56B H56U 0.9800
O13C H13I 0.8400
O13C C53C 1.407(14)
N5C H5CA 0.9100
N5C H5CB 0.9100
N5C C54C 1.511(14)
N5C C56C 1.463(16)
C47C H47C 0.9500
C47C C48C 1.3900
C47C C52C 1.3900
C48C H48C 0.9500
C48C C49C 1.3900
C49C H49C 0.9500
C49C C50C 1.3900
C50C H50C 0.9500
C50C C51C 1.3900
C51C H51C 0.9500
C51C C52C 1.3900
C52C C53C 1.493(13)
C53C H53C 1.0000
C53C C54C 1.537(15)
C54C H54C 1.0000
C54C C55C 1.501(18)
C55C H55V 0.9800
C55C H55W 0.9800
C55C H55X 0.9800
C56C H56V 0.9800
C56C H56W 0.9800
C56C H56X 0.9800

loop_
_geom_torsion_atom_site_label_1
_geom_torsion_atom_site_label_2
_geom_torsion_atom_site_label_3
_geom_torsion_atom_site_label_4
_geom_torsion
C35 N3 C27 C28C_b 62.4(13)
P1 C1 C2 C3 76.4(7)
P1 C1 C2 C7 -106.0(7)
P1 C13 C14 C15 -86.3(7)
P1 C13 C14 C19 91.4(7)
P1 C21 C22 C23 -174.9(9)
P1 C21 C26 P2 -4.7(10)
P1 C21 C26 C25 174.3(7)
P2 C27 C28 C29 -80.7(9)
P2 C27 C28 C33 99.6(8)
P2 C27 C28C C29C -86.8(9)
P2 C27 C28C C33C 94.7(12)
P2 C39 C40 C41 69.9(8)
P2 C39 C40 C45 -109.4(8)
N3 C27 C28 C29 39.2(10)
N3 C27 C28 C33 -140.5(7)
N3 C27 C28C C29C 42.9(12)
N3 C27 C28C C33C -135.5(11)
N3 N4 C38 O10 -166.6(9)
N3 N4 C38 C37 13.4(12)
N3 N4 C39 P2 15.4(9)
N3 N4 C39 C40 -112.8(8)
N3 C35 C36 C37 27.1(13)
C27 P2 C26 C21 -108.0(7)
C27 P2 C26 C25 73.1(9)
C27 P2 C39 N4 -22.0(7)
C27 P2 C39 C40 107.7(6)
C27 N3 N4 C38 167.1(8)
C27 N3 N4 C39 3.2(11)
C27 N3 C35 O9 -14.5(14)
C27 N3 C35 C36 167.2(9)
C27 C28 C29 C30 -179.7(10)
C27 C28 C33 C32 179.7(10)
C27 C28 C33 C34 -0.5(13)
C27 C28C C29C C30C -178.5(12)
C27 C28C C33C C32C 178.3(14)
C27 C28C C33C C34C -1.6(19)
C28 C27 C28C C29C 4(3)
C28 C27 C28C C33C -174(4)
C28 C29 C30 C31 0.0
C28 C33 C34 O7 148.1(19)
C28 C33 C34 O8 -39(2)
C29 C28 C33 C32 0.0
C29 C28 C33 C34 179.8(13)
C29 C30 C31 C32 0.0
C30 C31 C32 C33 0.0
C31 C32 C33 C28 0.0
C31 C32 C33 C34 -179.8(13)
C32 C33 C34 O7 -32(3)
C32 C33 C34 O8 140.4(17)
C33 C28 C29 C30 0.0
C28C C27 C28 C29 -176(4)
C28C C27 C28 C33 5(3)
C28C C29C C30C C31C 0.0
C28C C33C C34C O7C 144(3)
C28C C33C C34C O8C -35(3)
C29C C28C C33C C32C 0.0
C29C C28C C33C C34C -179.9(17)
C29C C30C C31C C32C 0.0
C30C C31C C32C C33C 0.0
C31C C32C C33C C28C 0.0
C31C C32C C33C C34C 179.9(16)
C32C C33C C34C O7C -36(3)
C32C C33C C34C O8C 145(2)
C33C C28C C29C C30C 0.0
O3 C9 C10 C11 -140.9(12)
O9 C35 C36 C37 -151.2(10)
N1 N2 C12 O4 -165.0(9)
N1 N2 C12 C11 18.4(13)
N1 N2 C13 P1 -4.1(10)
N1 N2 C13 C14 -129.6(8)
N1 C1 C2 C3 -159.1(7)
N1 C1 C2 C7 18.5(12)
N1 C9 C10 C11 33.4(14)
N2 N1 C1 P1 13.1(10)
N2 N1 C1 C2 -114.6(9)
N2 N1 C9 O3 -167.6(10)
N2 N1 C9 C10 17.8(13)
N2 C13 C14 C15 34.3(8)
N2 C13 C14 C19 -148.0(6)
N4 N3 C27 P2 -20.1(9)
N4 N3 C27 C28 -143.3(7)
N4 N3 C27 C28C -152.4(9)
N4 N3 C35 O9 -158.4(9)
N4 N3 C35 C36 23.3(12)
N4 C39 C40 C41 -165.0(8)
N4 C39 C40 C45 15.7(12)
C1 P1 C13 N2 9.6(7)
C1 P1 C13 C14 132.2(7)
C1 P1 C21 C22 -22.3(10)
C1 P1 C21 C26 161.3(7)
C1 N1 N2 C12 149.6(9)
C1 N1 N2 C13 -6.0(12)
C1 N1 C9 O3 -6.6(16)
C1 N1 C9 C10 178.8(10)
C1 C2 C3 C4 177.8(8)
C1 C2 C7 C6 -177.5(9)
C1 C2 C7 C8 8.4(12)
C2 C3 C4 C5 0.0
C2 C7 C8 O1 -121.1(10)
C2 C7 C8 O2 59.5(13)
C3 C2 C7 C6 0.0
C3 C2 C7 C8 -174.2(9)
C3 C4 C5 C6 0.0
C4 C5 C6 C7 0.0
C5 C6 C7 C2 0.0
C5 C6 C7 C8 174.8(8)
C6 C7 C8 O1 64.4(12)
C6 C7 C8 O2 -114.9(9)
C7 C2 C3 C4 0.0
C9 N1 N2 C12 -47.7(13)
C9 N1 N2 C13 156.6(9)
C9 N1 C1 P1 -148.6(9)
C9 N1 C1 C2 83.8(12)
C9 C10 C11 C12 -58.2(13)
C10 C11 C12 O4 -144.5(10)
C10 C11 C12 N2 32.0(13)
C12 N2 C13 P1 -158.7(8)
C12 N2 C13 C14 75.8(11)
C13 P1 C1 N1 -12.8(8)
C13 P1 C1 C2 115.3(6)
C13 P1 C21 C22 72.0(9)
C13 P1 C21 C26 -104.5(8)
C13 N2 C12 O4 -10.6(14)
C13 N2 C12 C11 172.8(9)
C13 C14 C15 C16 177.7(6)
C13 C14 C19 C18 -177.6(6)
C13 C14 C19 C20 5.3(8)
C14 C15 C16 C17 0.0
C14 C19 C20 O5 -21(2)
C14 C19 C20 O6 157.9(13)
C14 C19 C20 O5C -48.6(15)
C14 C19 C20 O6C 124(2)
C15 C14 C19 C18 0.0
C15 C14 C19 C20 -177.1(8)
C15 C16 C17 C18 0.0
C16 C17 C18 C19 0.0
C17 C18 C19 C14 0.0
C17 C18 C19 C20 177.2(8)
C18 C19 C20 O5 161.6(16)
C18 C19 C20 O6 -19.2(17)
C18 C19 C20 O5C 134.2(11)
C18 C19 C20 O6C -53(2)
C19 C14 C15 C16 0.0
C21 P1 C1 N1 89.4(7)
C21 P1 C1 C2 -142.5(6)
C21 P1 C13 N2 -90.2(7)
C21 P1 C13 C14 32.3(8)
C21 C22 C23 C24 -1.3(18)
C22 C21 C26 P2 178.7(8)
C22 C21 C26 C25 -2.3(14)
C22 C23 C24 C25 1.8(18)
C23 C24 C25 C26 -2.7(17)
C24 C25 C26 P2 -178.1(9)
C24 C25 C26 C21 2.9(15)
C26 P2 C27 N3 -77.3(7)
C26 P2 C27 C28 43.9(8)
C26 P2 C27 C28C 58.8(9)
C26 P2 C39 N4 80.4(7)
C26 P2 C39 C40 -149.9(6)
C26 C21 C22 C23 1.6(16)
C35 N3 C27 P2 -165.2(7)
C35 N3 C27 C28 71.5(11)
C35 N3 N4 C38 -46.7(11)
C35 N3 N4 C39 149.3(8)
C35 C36 C37 C38 -56.7(12)
C36 C37 C38 O10 -143.6(11)
C36 C37 C38 N4 36.3(12)
C38 N4 C39 P2 -148.1(7)
C38 N4 C39 C40 83.7(11)
C39 P2 C27 N3 23.8(7)
C39 P2 C27 C28 144.9(7)
C39 P2 C27 C28C 159.9(9)
C39 P2 C26 C21 160.7(7)
C39 P2 C26 C25 -18.3(9)
C39 N4 C38 O10 -3.7(15)
C39 N4 C38 C37 176.4(9)
C39 C40 C41 C42 -179.4(8)
C39 C40 C45 C44 179.3(9)
C39 C40 C45 C46 -0.2(13)
C40 C41 C42 C43 0.0
C40 C45 C46 O11 75.1(13)
C40 C45 C46 O12 -107.2(12)
C41 C40 C45 C44 0.0
C41 C40 C45 C46 -179.5(12)
C41 C42 C43 C44 0.0
C42 C43 C44 C45 0.0
C43 C44 C45 C40 0.0
C43 C44 C45 C46 179.5(11)
C44 C45 C46 O11 -104.4(9)
C44 C45 C46 O12 73.4(12)
C45 C40 C41 C42 0.0
P1A C1A C2A C3A 76.8(8)
P1A C1A C2A C7A -108.0(8)
P1A C13A C14A C15A -84.8(7)
P1A C13A C14A C19A 94.2(7)
P1A C21A C22A C23A -177.5(10)
P1A C21A C26A P2A -0.3(10)
P1A C21A C26A C25A 175.6(8)
P2A C27A C28A C29A -84.9(10)
P2A C27A C28A C33A 97.5(12)
P2A C27A C28B C29B -81.4(9)
P2A C27A C28B C33B 99.5(9)
P2A C39A C40A C41A 66.8(7)
P2A C39A C40A C45A -116.0(7)
N3A C27A C28A C29A 41.5(12)
N3A C27A C28A C33A -136.1(11)
N3A C27A C28B C29B 38.1(10)
N3A C27A C28B C33B -141.0(8)
N3A N4A C38A O10A -167.6(9)
N3A N4A C38A C37A 15.4(12)
N3A N4A C39A P2A 17.0(9)
N3A N4A C39A C40A -113.8(8)
N3A C35A C36A C37A 22.1(14)
C27A P2A C26A C21A -109.2(7)
C27A P2A C26A C25A 75.1(10)
C27A P2A C39A N4A -24.0(7)
C27A P2A C39A C40A 107.3(7)
C27A N3A N4A C38A 167.1(8)
C27A N3A N4A C39A 3.3(11)
C27A N3A C35A O9A -19.2(15)
C27A N3A C35A C36A 167.2(9)
C27A C28A C29A C30A -177.7(12)
C27A C28A C33A C32A 177.5(14)
C27A C28A C33A C34A -6(2)
C27A C28B C29B C30B -179.1(10)
C27A C28B C33B C32B 179.1(11)
C27A C28B C33B C34B 3.5(16)
C28A C27A C28B C29B -169(5)
C28A C27A C28B C33B 11(5)
C28A C29A C30A C31A 0.0
C28A C33A C34A O7A 156.7(17)
C28A C33A C34A O8A -29(3)
C29A C28A C33A C32A 0.0
C29A C28A C33A C34A 176.7(18)
C29A C30A C31A C32A 0.0
C30A C31A C32A C33A 0.0
C31A C32A C33A C28A 0.0
C31A C32A C33A C34A -177.0(16)
C32A C33A C34A O7A -26(2)
C32A C33A C34A O8A 147.7(17)
C33A C28A C29A C30A 0.0
C28B C27A C28A C29A 12(5)
C28B C27A C28A C33A -166(6)
C28B C29B C30B C31B 0.0
C28B C33B C34B O7B 149.1(18)
C28B C33B C34B O8B -33(3)
C29B C28B C33B C32B 0.0
C29B C28B C33B C34B -175.6(16)
C29B C30B C31B C32B 0.0
C30B C31B C32B C33B 0.0
C31B C32B C33B C28B 0.0
C31B C32B C33B C34B 176.0(14)
C32B C33B C34B O7B -27(3)
C32B C33B C34B O8B 150.9(17)
C33B C28B C29B C30B 0.0
O3A C9A C10A C11A -144.7(12)
O9A C35A C36A C37A -151.3(11)
N1A N2A C12A O4A -166.5(9)
N1A N2A C12A C11A 17.7(13)
N1A N2A C13A P1A -2.8(10)
N1A N2A C13A C14A -128.7(8)
N1A C1A C2A C3A -158.9(9)
N1A C1A C2A C7A 16.4(15)
N1A C9A C10A C11A 35.5(13)
N2A N1A C1A P1A 17.2(11)
N2A N1A C1A C2A -110.8(11)
N2A N1A C9A O3A -165.8(10)
N2A N1A C9A C10A 14.0(14)
N2A C13A C14A C15A 36.0(8)
N2A C13A C14A C19A -145.0(6)
N4A N3A C27A P2A -21.4(9)
N4A N3A C27A C28A -150.0(9)
N4A N3A C27A C28B -144.4(8)
N4A N3A C35A O9A -160.0(9)
N4A N3A C35A C36A 26.4(13)
N4A C39A C40A C41A -165.8(7)
N4A C39A C40A C45A 11.3(12)
C1A P1A C21A C22A -18.4(9)
C1A P1A C21A C26A 160.5(8)
C1A N1A N2A C12A 148.0(9)
C1A N1A N2A C13A -10.1(13)
C1A N1A C9A O3A 0.0(17)
C1A N1A C9A C10A 179.8(11)
C1A C2A C3A C4A 175.6(9)
C1A C2A C7A C6A -175.0(10)
C1A C2A C7A C8A 6.2(13)
C2A C3A C4A C5A 0.0
C2A C7A C8A O1A -118.0(10)
C2A C7A C8A O2A 62.5(13)
C3A C2A C7A C6A 0.0
C3A C2A C7A C8A -178.8(10)
C3A C4A C5A C6A 0.0
C4A C5A C6A C7A 0.0
C5A C6A C7A C2A 0.0
C5A C6A C7A C8A 178.9(9)
C6A C7A C8A O1A 63.1(13)
C6A C7A C8A O2A -116.3(9)
C7A C2A C3A C4A 0.0
C9A N1A N2A C12A -45.1(13)
C9A N1A N2A C13A 156.7(9)
C9A N1A C1A P1A -149.0(9)
C9A N1A C1A C2A 83.1(14)
C9A C10A C11A C12A -59.9(12)
C10A C11A C12A O4A -141.7(11)
C10A C11A C12A N2A 33.6(13)
C12A N2A C13A P1A -160.6(7)
C12A N2A C13A C14A 73.6(11)
C13A P1A C21A C22A 75.5(9)
C13A P1A C21A C26A -105.6(8)
C13A N2A C12A O4A -8.9(14)
C13A N2A C12A C11A 175.3(9)
C13A C14A C15A C16A 179.0(6)
C13A C14A C19A C18A -178.9(6)
C13A C14A C19A C20A 3.0(10)
C14A C15A C16A C17A 0.0
C14A C19A C20A O5A -19(2)
C14A C19A C20A O6A 167.9(15)
C14A C19A C20A O5B -47(2)
C14A C19A C20A O6B 128(2)
C15A C14A C19A C18A 0.0
C15A C14A C19A C20A -178.0(9)
C15A C16A C17A C18A 0.0
C16A C17A C18A C19A 0.0
C17A C18A C19A C14A 0.0
C17A C18A C19A C20A 178.1(9)
C18A C19A C20A O5A 162.7(16)
C18A C19A C20A O6A -10.2(19)
C18A C19A C20A O5B 135.0(17)
C18A C19A C20A O6B -50(3)
C19A C14A C15A C16A 0.0
C21A C22A C23A C24A -1(2)
C22A C21A C26A P2A 178.6(8)
C22A C21A C26A C25A -5.5(14)
C22A C23A C24A C25A -1(2)
C23A C24A C25A C26A -2(2)
C24A C25A C26A P2A -179.7(11)
C24A C25A C26A C21A 4.6(17)
C26A P2A C27A N3A -74.5(7)
C26A P2A C27A C28A 57.5(9)
C26A P2A C27A C28B 45.8(8)
C26A P2A C39A N4A 79.1(7)
C26A P2A C39A C40A -149.6(6)
C26A C21A C22A C23A 3.5(17)
C35A N3A C27A P2A -164.0(8)
C35A N3A C27A C28A 67.3(13)
C35A N3A C27A C28B 73.0(11)
C35A N3A N4A C38A -49.1(12)
C35A N3A N4A C39A 147.1(9)
C35A C36A C37A C38A -53.2(12)
C36A C37A C38A O10A -142.3(11)
C36A C37A C38A N4A 34.6(12)
C38A N4A C39A P2A -145.8(8)
C38A N4A C39A C40A 83.4(12)
C39A P2A C27A N3A 26.0(7)
C39A P2A C27A C28A 158.1(9)
C39A P2A C27A C28B 146.4(8)
C39A P2A C26A C21A 159.3(7)
C39A P2A C26A C25A -16.4(10)
C39A N4A C38A O10A -5.3(15)
C39A N4A C38A C37A 177.7(9)
C39A C40A C41A C42A 177.3(8)
C39A C40A C45A C44A -177.0(9)
C39A C40A C45A C46A 7.3(12)
C40A C41A C42A C43A 0.0
C40A C45A C46A O11A 68.1(11)
C40A C45A C46A O12A -113.8(10)
C41A C40A C45A C44A 0.0
C41A C40A C45A C46A -175.7(10)
C41A C42A C43A C44A 0.0
C42A C43A C44A C45A 0.0
C43A C44A C45A C40A 0.0
C43A C44A C45A C46A 176.1(9)
C44A C45A C46A O11A -107.8(8)
C44A C45A C46A O12A 70.3(11)
C45A C40A C41A C42A 0.0
O13G C53G C54G N5G 50(2)
O13G C53G C54G C55G 169(2)
C47G C48G C49G C50G 0.0
C47G C52G C53G O13G -142.0(17)
C47G C52G C53G C54G 99(2)
C48G C47G C52G C51G 0.0
C48G C47G C52G C53G 180.0(18)
C48G C49G C50G C51G 0.0
C49G C50G C51G C52G 0.0
C50G C51G C52G C47G 0.0
C50G C51G C52G C53G -180.0(18)
C51G C52G C53G O13G 38(3)
C51G C52G C53G C54G -81(2)
C52G C47G C48G C49G 0.0
C52G C53G C54G N5G 175.8(17)
C52G C53G C54G C55G -65(2)
C56G N5G C54G C53G 159(2)
C56G N5G C54G C55G 41(3)
O13E C53E C54E N5E 48.9(11)
O13E C53E C54E C55E 170.9(10)
C47E C48E C49E C50E 0.0
C47E C52E C53E O13E -142.5(9)
C47E C52E C53E C54E 101.9(10)
C48E C47E C52E C51E 0.0
C48E C47E C52E C53E -177.1(11)
C48E C49E C50E C51E 0.0
C49E C50E C51E C52E 0.0
C50E C51E C52E C47E 0.0
C50E C51E C52E C53E 177.2(10)
C51E C52E C53E O13E 40.4(13)
C51E C52E C53E C54E -75.3(11)
C52E C47E C48E C49E 0.0
C52E C53E C54E N5E 169.4(8)
C52E C53E C54E C55E -68.7(12)
C56E N5E C54E C53E -173.1(9)
C56E N5E C54E C55E 63.2(15)
O13D C53D C54D N5D 47(2)
O13D C53D C54D C55D -178.4(17)
C47D C48D C49D C50D 0.0
C47D C52D C53D O13D -123(2)
C47D C52D C53D C54D 116(2)
C48D C47D C52D C51D 0.0
C48D C47D C52D C53D 175(3)
C48D C49D C50D C51D 0.0
C49D C50D C51D C52D 0.0
C50D C51D C52D C47D 0.0
C50D C51D C52D C53D -175(3)
C51D C52D C53D O13D 52(3)
C51D C52D C53D C54D -69(2)
C52D C47D C48D C49D 0.0
C52D C53D C54D N5D 170.4(17)
C52D C53D C54D C55D -55(2)
C56D N5D C54D C53D -163.8(16)
C56D N5D C54D C55D 64(2)
O13 C53 C54 N5 50.0(10)
O13 C53 C54 C55 172.7(9)
C47 C48 C49 C50 0.0
C47 C52 C53 O13 -143.0(8)
C47 C52 C53 C54 99.9(10)
C48 C47 C52 C51 0.0
C48 C47 C52 C53 -176.8(10)
C48 C49 C50 C51 0.0
C49 C50 C51 C52 0.0
C50 C51 C52 C47 0.0
C50 C51 C52 C53 176.8(10)
C51 C52 C53 O13 40.2(12)
C51 C52 C53 C54 -76.9(10)
C52 C47 C48 C49 0.0
C52 C53 C54 N5 170.2(8)
C52 C53 C54 C55 -67.2(11)
C56 N5 C54 C53 -171.1(9)
C56 N5 C54 C55 64.6(14)
O13F C53F C54F N5F 54.2(13)
O13F C53F C54F C55F 176.5(12)
C47F C48F C49F C50F 0.0
C47F C52F C53F O13F -130.2(11)
C47F C52F C53F C54F 114.0(12)
C48F C47F C52F C51F 0.0
C48F C47F C52F C53F 178.7(15)
C48F C49F C50F C51F 0.0
C49F C50F C51F C52F 0.0
C50F C51F C52F C47F 0.0
C50F C51F C52F C53F -178.7(15)
C51F C52F C53F O13F 48.5(15)
C51F C52F C53F C54F -67.3(14)
C52F C47F C48F C49F 0.0
C52F C53F C54F N5F 172.3(11)
C52F C53F C54F C55F -65.3(16)
C56F N5F C54F C53F -163.5(11)
C56F N5F C54F C55F 72.0(16)
O13A C53A C54A N5A 40(2)
O13A C53A C54A C55A -144(4)
C47A C48A C49A C50A 0.0
C47A C52A C53A O13A -129.4(16)
C47A C52A C53A C54A 101.1(19)
C48A C47A C52A C51A 0.0
C48A C47A C52A C53A 180(2)
C48A C49A C50A C51A 0.0
C49A C50A C51A C52A 0.0
C50A C51A C52A C47A 0.0
C50A C51A C52A C53A -180(2)
C51A C52A C53A O13A 50(2)
C51A C52A C53A C54A -79(2)
C52A C47A C48A C49A 0.0
C52A C53A C54A N5A 168.5(16)
C52A C53A C54A C55A -15(5)
C56A N5A C54A C53A -151.3(17)
C56A N5A C54A C55A 31(3)
O13B C53B C54B N5B 56.1(10)
O13B C53B C54B C55B 175.9(9)
C47B C48B C49B C50B 0.0
C47B C52B C53B O13B -139.7(9)
C47B C52B C53B C54B 103.1(11)
C48B C47B C52B C51B 0.0
C48B C47B C52B C53B -179.8(13)
C48B C49B C50B C51B 0.0
C49B C50B C51B C52B 0.0
C50B C51B C52B C47B 0.0
C50B C51B C52B C53B 179.8(14)
C51B C52B C53B O13B 40.4(14)
C51B C52B C53B C54B -76.7(12)
C52B C47B C48B C49B 0.0
C52B C53B C54B N5B 176.6(9)
C52B C53B C54B C55B -63.6(12)
C56B N5B C54B C53B -172.6(8)
C56B N5B C54B C55B 65.9(13)
O13C C53C C54C N5C 55.8(10)
O13C C53C C54C C55C 179.5(10)
C47C C48C C49C C50C 0.0
C47C C52C C53C O13C -138.0(9)
C47C C52C C53C C54C 101.9(11)
C48C C47C C52C C51C 0.0
C48C C47C C52C C53C -179.1(12)
C48C C49C C50C C51C 0.0
C49C C50C C51C C52C 0.0
C50C C51C C52C C47C 0.0
C50C C51C C52C C53C 179.2(11)
C51C C52C C53C O13C 42.9(12)
C51C C52C C53C C54C -77.3(11)
C52C C47C C48C C49C 0.0
C52C C53C C54C N5C 178.8(8)
C52C C53C C54C C55C -57.4(13)
C56C N5C C54C C53C -171.9(9)
C56C N5C C54C C55C 62.8(12)
